data_7024967
loop_
_publ_author_name
'Zi, Guofu'
'Zhang, Furen'
'Xiang, Li'
'Chen, Yue'
'Fang, Weihai'
'Song, Haibin'

_publ_section_title
;
 Synthesis and characterization of group 4 metal amides with new
 C2-symmetric binaphthyldiamine-based ligands and their use as catalysts
 for asymmetric hydroamination/cyclization.
;
_journal_issue 17
_journal_name_full 'Dalton transactions (Cambridge, England : 2003)'
_journal_page_first 4048
_journal_page_last 4061
_journal_paper_doi 10.1039/b923457h
_journal_volume 39
_journal_year 2010
_chemical_absolute_configuration rmad
_chemical_formula_moiety 'C49 H62 N4 O4 S2 Zr'
_chemical_formula_sum 'C49 H62 N4 O4 S2 Zr'
_chemical_formula_weight 926.37
_chemical_name_systematic
;
?
;
_space_group_IT_number 19
_symmetry_cell_setting orthorhombic
_symmetry_space_group_name_Hall 'P 2ac 2ab'
_symmetry_space_group_name_H-M 'P 21 21 21'
_atom_sites_solution_hydrogens geom
_atom_sites_solution_primary direct
_atom_sites_solution_secondary difmap
_audit_creation_method SHELXL-97
_cell_angle_alpha 90.00
_cell_angle_beta 90.00
_cell_angle_gamma 90.00
_cell_formula_units_Z 12
_cell_length_a 13.611(3)
_cell_length_b 23.611(6)
_cell_length_c 43.195(11)
_cell_measurement_reflns_used 16385
_cell_measurement_temperature 113(2)
_cell_measurement_theta_max 27.4
_cell_measurement_theta_min 11.2
_cell_volume 13882(6)
_computing_cell_refinement CrystalClear
_computing_data_collection 'CrystalClear(Rigaku/MSC Inc., 2005)'
_computing_data_reduction CrystalClear
_computing_publication_material 'CrystalStructure 3.8'
_computing_structure_refinement 'SHELXL-97 (Sheldrick, 1997)'
_computing_structure_solution 'SHELXS-97 (Sheldrick, 1990)'
_diffrn_ambient_temperature 113(2)
_diffrn_detector_area_resol_mean 7.31
_diffrn_measured_fraction_theta_full 0.959
_diffrn_measured_fraction_theta_max 0.959
_diffrn_measurement_device_type 'Rigaku Saturn CCD area detector'
_diffrn_measurement_method '\w and \f scans'
_diffrn_radiation_monochromator confocal
_diffrn_radiation_source 'rotating anode'
_diffrn_radiation_type MoK\a
_diffrn_radiation_wavelength 0.71070
_diffrn_reflns_av_R_equivalents 0.0424
_diffrn_reflns_av_sigmaI/netI 0.0823
_diffrn_reflns_limit_h_max 12
_diffrn_reflns_limit_h_min -17
_diffrn_reflns_limit_k_max 28
_diffrn_reflns_limit_k_min -30
_diffrn_reflns_limit_l_max 47
_diffrn_reflns_limit_l_min -55
_diffrn_reflns_number 51199
_diffrn_reflns_theta_full 27.43
_diffrn_reflns_theta_max 27.43
_diffrn_reflns_theta_min 1.28
_diffrn_standards_decay_% 0
_diffrn_standards_interval_count 0
_diffrn_standards_interval_time 0
_diffrn_standards_number 0
_exptl_absorpt_coefficient_mu 0.376
_exptl_absorpt_correction_T_max 0.9153
_exptl_absorpt_correction_T_min 0.9021
_exptl_absorpt_correction_type multi-scan
_exptl_absorpt_process_details CrystalClear
_exptl_crystal_colour orange
_exptl_crystal_density_diffrn 1.330
_exptl_crystal_density_method 'not measured'
_exptl_crystal_description block
_exptl_crystal_F_000 5856
_exptl_crystal_size_max 0.28
_exptl_crystal_size_mid 0.26
_exptl_crystal_size_min 0.24
_refine_diff_density_max 0.813
_refine_diff_density_min -0.676
_refine_diff_density_rms 0.084
_refine_ls_abs_structure_details 'Flack H D (1983), Acta Cryst. A39, 876-881'
_refine_ls_abs_structure_Flack 0.01(3)
_refine_ls_extinction_method none
_refine_ls_goodness_of_fit_ref 1.051
_refine_ls_hydrogen_treatment constr
_refine_ls_matrix_type full
_refine_ls_number_parameters 1741
_refine_ls_number_reflns 28327
_refine_ls_number_restraints 276
_refine_ls_restrained_S_all 1.054
_refine_ls_R_factor_all 0.0628
_refine_ls_R_factor_gt 0.0533
_refine_ls_shift/su_max 0.001
_refine_ls_shift/su_mean 0.000
_refine_ls_structure_factor_coef Fsqd
_refine_ls_weighting_details 'calc w=1/[\s^2^(Fo^2^)+(0.0714P)^2^+0.0000P] where P=(Fo^2^+2Fc^2^)/3'
_refine_ls_weighting_scheme calc
_refine_ls_wR_factor_gt 0.1367
_refine_ls_wR_factor_ref 0.1464
_reflns_number_gt 23885
_reflns_number_total 28327
_reflns_threshold_expression >2sigma(I)
_cod_data_source_file b923457h.txt
_cod_data_source_block compound16
_cod_database_code 7024967

loop_
_symmetry_equiv_pos_as_xyz
'x, y, z'
'x+1/2, -y+1/2, -z'
'-x, y+1/2, -z+1/2'
'-x+1/2, -y, z+1/2'

loop_
_atom_site_label
_atom_site_type_symbol
_atom_site_fract_x
_atom_site_fract_y
_atom_site_fract_z
_atom_site_U_iso_or_equiv
_atom_site_adp_type
_atom_site_occupancy
_atom_site_symmetry_multiplicity
_atom_site_calc_flag
_atom_site_refinement_flags
_atom_site_disorder_assembly
_atom_site_disorder_group
Zr1 Zr 0.40643(3) 0.353334(18) 0.785268(9) 0.02651(10) Uani 1 1 d . . .
Zr2 Zr -0.09087(3) 0.18125(2) 0.883688(10) 0.03248(10) Uani 1 1 d . D .
Zr3 Zr 0.14160(3) 0.68483(2) 0.941416(10) 0.03165(11) Uani 1 1 d . . .
S1 S 0.38448(8) 0.47353(5) 0.80507(2) 0.0276(2) Uani 1 1 d . . .
S2 S 0.53308(8) 0.29738(5) 0.73774(3) 0.0303(2) Uani 1 1 d . . .
S3 S -0.11632(9) 0.06282(5) 0.86145(3) 0.0347(3) Uani 1 1 d . D .
S4 S 0.02844(11) 0.23073(6) 0.93512(3) 0.0460(3) Uani 1 1 d D . .
S5 S 0.14682(9) 0.56668(5) 0.96564(3) 0.0327(2) Uani 1 1 d . . .
S6 S 0.02912(9) 0.74035(5) 0.89039(3) 0.0335(3) Uani 1 1 d . . .
N1 N 0.4667(2) 0.44217(15) 0.78535(8) 0.0249(7) Uani 1 1 d . . .
N2 N 0.4870(3) 0.35836(16) 0.73994(8) 0.0264(8) Uani 1 1 d . . .
N3 N 0.4302(3) 0.31967(18) 0.82805(8) 0.0363(9) Uani 1 1 d . . .
N4 N 0.2778(3) 0.31939(18) 0.77151(9) 0.0346(9) Uani 1 1 d . . .
N5 N -0.0334(3) 0.09214(16) 0.88118(8) 0.0323(9) Uani 1 1 d . . .
N6 N -0.0167(3) 0.17004(17) 0.92955(8) 0.0335(9) Uani 1 1 d . D .
N7 N 0.0690(3) 0.60018(17) 0.94622(8) 0.0307(9) Uani 1 1 d . . .
N8 N 0.0555(3) 0.67655(16) 0.89785(8) 0.0301(8) Uani 1 1 d . . .
N9 N -0.0506(3) 0.21588(19) 0.84229(9) 0.0419(10) Uani 1 1 d . . .
N10 N -0.2208(3) 0.21972(19) 0.89411(10) 0.0434(10) Uani 1 1 d . . .
N11 N 0.2780(3) 0.70970(18) 0.92723(9) 0.0377(9) Uani 1 1 d . . .
N12 N 0.1136(3) 0.72253(18) 0.98314(9) 0.0394(10) Uani 1 1 d . . .
O1 O 0.3125(2) 0.42657(13) 0.80687(7) 0.0308(7) Uani 1 1 d . . .
O2 O 0.4148(2) 0.49536(13) 0.83450(7) 0.0339(7) Uani 1 1 d . . .
O3 O 0.5016(2) 0.27555(13) 0.76822(7) 0.0336(7) Uani 1 1 d . . .
O4 O 0.5053(2) 0.26421(14) 0.71159(7) 0.0371(8) Uani 1 1 d . . .
O5 O -0.1863(2) 0.11132(15) 0.85993(7) 0.0384(8) Uani 1 1 d . . .
O6 O -0.0881(3) 0.04068(15) 0.83215(7) 0.0437(8) Uani 1 1 d . . .
O7 O 0.0041(3) 0.25682(15) 0.90491(8) 0.0446(9) Uani 1 1 d . D .
O8 O -0.0077(4) 0.26022(18) 0.96157(9) 0.0644(12) Uani 1 1 d . D .
O9 O 0.2272(2) 0.60918(14) 0.96402(7) 0.0370(8) Uani 1 1 d . . .
O10 O 0.1184(3) 0.55013(15) 0.99660(7) 0.0412(8) Uani 1 1 d . . .
O11 O 0.0601(2) 0.76570(14) 0.92017(7) 0.0373(8) Uani 1 1 d . . .
O12 O 0.0754(3) 0.76430(15) 0.86346(8) 0.0419(8) Uani 1 1 d . . .
C1 C 0.5913(3) 0.46344(18) 0.74744(9) 0.0259(9) Uani 1 1 d . . .
C2 C 0.5611(3) 0.46362(18) 0.77834(10) 0.0257(9) Uani 1 1 d . . .
C3 C 0.6252(3) 0.4793(2) 0.80167(10) 0.0326(10) Uani 1 1 d . . .
H3 H 0.6032 0.4809 0.8225 0.039 Uiso 1 1 calc R . .
C4 C 0.7226(3) 0.4928(2) 0.79438(10) 0.0309(10) Uani 1 1 d . . .
H4 H 0.7655 0.5061 0.8101 0.037 Uiso 1 1 calc R . .
C5 C 0.7574(3) 0.4870(2) 0.76385(10) 0.0297(10) Uani 1 1 d . . .
C6 C 0.6916(3) 0.47252(19) 0.74034(10) 0.0272(9) Uani 1 1 d . . .
C7 C 0.7268(3) 0.4664(2) 0.70727(10) 0.0343(11) Uani 1 1 d . . .
H7A H 0.7027 0.4992 0.6951 0.041 Uiso 1 1 calc R . .
H7B H 0.6973 0.4318 0.6983 0.041 Uiso 1 1 calc R . .
C8 C 0.8391(3) 0.4629(2) 0.70385(11) 0.0369(11) Uani 1 1 d . . .
H8A H 0.8619 0.4248 0.7102 0.044 Uiso 1 1 calc R . .
H8B H 0.8574 0.4687 0.6819 0.044 Uiso 1 1 calc R . .
C9 C 0.8889(3) 0.5077(2) 0.72381(11) 0.0409(12) Uani 1 1 d . . .
H9A H 0.8650 0.5458 0.7179 0.049 Uiso 1 1 calc R . .
H9B H 0.9609 0.5065 0.7205 0.049 Uiso 1 1 calc R . .
C10 C 0.8656(3) 0.4962(2) 0.75779(11) 0.0365(11) Uani 1 1 d . . .
H10A H 0.9023 0.4622 0.7646 0.044 Uiso 1 1 calc R . .
H10B H 0.8885 0.5286 0.7704 0.044 Uiso 1 1 calc R . .
C11 C 0.5196(3) 0.4534(2) 0.72130(9) 0.0281(9) Uani 1 1 d . . .
C12 C 0.4813(3) 0.39952(19) 0.71583(10) 0.0264(9) Uani 1 1 d . . .
C13 C 0.4265(3) 0.3895(2) 0.68920(10) 0.0344(11) Uani 1 1 d . . .
H13 H 0.4013 0.3528 0.6851 0.041 Uiso 1 1 calc R . .
C14 C 0.4092(3) 0.4332(2) 0.66878(10) 0.0384(11) Uani 1 1 d . . .
H14 H 0.3752 0.4255 0.6500 0.046 Uiso 1 1 calc R . .
C15 C 0.4401(3) 0.4880(2) 0.67487(10) 0.0352(11) Uani 1 1 d . A .
C16 C 0.4965(3) 0.4988(2) 0.70149(10) 0.0299(10) Uani 1 1 d . A .
C17 C 0.5244(4) 0.5586(2) 0.71025(11) 0.0381(11) Uani 1 1 d D . .
H17A H 0.5941 0.5624 0.7077 0.046 Uiso 0.570(7) 1 d PR A 1
H17B H 0.5103 0.5632 0.7319 0.046 Uiso 0.570(7) 1 d PR A 1
H17C H 0.5910 0.5590 0.7175 0.046 Uiso 0.430(7) 1 d PR A 2
H17D H 0.4827 0.5713 0.7268 0.046 Uiso 0.430(7) 1 d PR A 2
C18 C 0.4759(7) 0.6080(4) 0.69290(18) 0.0395(19) Uani 0.570(7) 1 d PD A 1
H18A H 0.4089 0.6147 0.7011 0.047 Uiso 0.570(7) 1 calc PR A 1
H18B H 0.5149 0.6430 0.6957 0.047 Uiso 0.570(7) 1 calc PR A 1
C19 C 0.4708(8) 0.5923(4) 0.65855(19) 0.049(2) Uani 0.570(7) 1 d PD A 1
H19A H 0.5385 0.5895 0.6503 0.059 Uiso 0.570(7) 1 calc PR A 1
H19B H 0.4369 0.6230 0.6472 0.059 Uiso 0.570(7) 1 calc PR A 1
C18' C 0.5156(8) 0.5986(6) 0.6825(3) 0.0395(19) Uani 0.430(7) 1 d PD A 2
H18C H 0.5245 0.6382 0.6895 0.047 Uiso 0.430(7) 1 calc PR A 2
H18D H 0.5678 0.5899 0.6673 0.047 Uiso 0.430(7) 1 calc PR A 2
C19' C 0.4159(9) 0.5924(4) 0.6672(3) 0.049(2) Uani 0.430(7) 1 d PD A 2
H19C H 0.3628 0.5953 0.6828 0.059 Uiso 0.430(7) 1 calc PR A 2
H19D H 0.4060 0.6224 0.6515 0.059 Uiso 0.430(7) 1 calc PR A 2
C20 C 0.4157(4) 0.5348(2) 0.65228(12) 0.0510(15) Uani 1 1 d D . .
H20A H 0.3461 0.5413 0.6528 0.061 Uiso 0.570(7) 1 d PR A 1
H20B H 0.4326 0.5221 0.6318 0.061 Uiso 0.570(7) 1 d PR A 1
H20C H 0.3518 0.5276 0.6437 0.061 Uiso 0.430(7) 1 d PR A 2
H20D H 0.4624 0.5344 0.6356 0.061 Uiso 0.430(7) 1 d PR A 2
C21 C 0.3355(3) 0.53087(19) 0.78293(10) 0.0285(9) Uani 1 1 d . . .
C22 C 0.2747(3) 0.5198(2) 0.75712(11) 0.0320(10) Uani 1 1 d . . .
C23 C 0.2420(3) 0.5648(2) 0.73968(11) 0.0344(10) Uani 1 1 d . . .
H23 H 0.2002 0.5575 0.7225 0.041 Uiso 1 1 calc R . .
C24 C 0.2676(4) 0.6209(2) 0.74611(12) 0.0394(11) Uani 1 1 d . . .
C25 C 0.3289(3) 0.6306(2) 0.77118(11) 0.0361(11) Uani 1 1 d . . .
H25 H 0.3476 0.6684 0.7758 0.043 Uiso 1 1 calc R . .
C26 C 0.3644(3) 0.58730(19) 0.78986(10) 0.0305(9) Uani 1 1 d . . .
C27 C 0.2460(4) 0.4611(2) 0.74616(11) 0.0359(11) Uani 1 1 d . . .
H27A H 0.2041 0.4642 0.7278 0.054 Uiso 1 1 calc R . .
H27B H 0.2101 0.4415 0.7626 0.054 Uiso 1 1 calc R . .
H27C H 0.3054 0.4396 0.7410 0.054 Uiso 1 1 calc R . .
C28 C 0.2339(5) 0.6690(2) 0.72573(13) 0.0532(15) Uani 1 1 d . . .
H28A H 0.1890 0.6935 0.7374 0.080 Uiso 1 1 calc R . .
H28B H 0.1999 0.6538 0.7076 0.080 Uiso 1 1 calc R . .
H28C H 0.2910 0.6911 0.7190 0.080 Uiso 1 1 calc R . .
C29 C 0.4334(4) 0.6054(2) 0.81574(11) 0.0412(12) Uani 1 1 d . . .
H29A H 0.4438 0.6464 0.8147 0.062 Uiso 1 1 calc R . .
H29B H 0.4966 0.5859 0.8134 0.062 Uiso 1 1 calc R . .
H29C H 0.4045 0.5955 0.8358 0.062 Uiso 1 1 calc R . .
C30 C 0.6633(3) 0.30380(19) 0.73827(10) 0.0305(10) Uani 1 1 d . . .
C31 C 0.7107(3) 0.3212(2) 0.76563(10) 0.0319(10) Uani 1 1 d . . .
C32 C 0.8108(4) 0.3294(2) 0.76463(11) 0.0373(11) Uani 1 1 d . . .
H32 H 0.8426 0.3420 0.7829 0.045 Uiso 1 1 calc R . .
C33 C 0.8679(4) 0.3203(2) 0.73855(11) 0.0394(11) Uani 1 1 d . . .
C34 C 0.8189(3) 0.3035(2) 0.71182(11) 0.0381(11) Uani 1 1 d . . .
H34 H 0.8566 0.2967 0.6937 0.046 Uiso 1 1 calc R . .
C35 C 0.7170(3) 0.29603(19) 0.71023(10) 0.0314(10) Uani 1 1 d . . .
C36 C 0.6607(3) 0.3304(2) 0.79684(10) 0.0379(11) Uani 1 1 d . . .
H36A H 0.7099 0.3413 0.8123 0.057 Uiso 1 1 calc R . .
H36B H 0.6284 0.2952 0.8034 0.057 Uiso 1 1 calc R . .
H36C H 0.6115 0.3605 0.7949 0.057 Uiso 1 1 calc R . .
C37 C 0.9770(4) 0.3297(3) 0.73905(13) 0.0520(15) Uani 1 1 d . . .
H37A H 1.0108 0.2931 0.7387 0.078 Uiso 1 1 calc R . .
H37B H 0.9950 0.3504 0.7579 0.078 Uiso 1 1 calc R . .
H37C H 0.9964 0.3518 0.7209 0.078 Uiso 1 1 calc R . .
C38 C 0.6743(4) 0.2811(2) 0.67915(11) 0.0441(13) Uani 1 1 d . . .
H38A H 0.7254 0.2843 0.6633 0.066 Uiso 1 1 calc R . .
H38B H 0.6205 0.3072 0.6743 0.066 Uiso 1 1 calc R . .
H38C H 0.6493 0.2422 0.6797 0.066 Uiso 1 1 calc R . .
C39 C 0.0909(3) 0.0670(2) 0.91915(10) 0.0314(10) Uani 1 1 d . . .
C40 C 0.0614(3) 0.0702(2) 0.88809(10) 0.0319(10) Uani 1 1 d . D .
C41 C 0.1295(4) 0.0592(2) 0.86470(11) 0.0356(11) Uani 1 1 d . . .
H41A H 0.1092 0.0593 0.8437 0.043 Uiso 1 1 calc R D .
C42 C 0.2274(4) 0.0482(2) 0.87214(12) 0.0436(12) Uani 1 1 d . D .
H42A H 0.2725 0.0392 0.8561 0.052 Uiso 1 1 calc R . .
C43 C 0.2604(4) 0.0501(2) 0.90285(12) 0.0389(11) Uani 1 1 d . . .
C44 C 0.1916(3) 0.0595(2) 0.92654(11) 0.0356(11) Uani 1 1 d . B .
C45 C 0.2257(3) 0.0621(3) 0.95958(12) 0.0492(14) Uani 1 1 d D . .
H45A H 0.1793 0.0424 0.9724 0.059 Uiso 0.595(10) 1 d PR B 1
H45B H 0.2273 0.1009 0.9661 0.059 Uiso 0.595(10) 1 d PR B 1
H45C H 0.1973 0.0309 0.9707 0.059 Uiso 0.405(10) 1 d PR B 2
H45D H 0.2007 0.0964 0.9686 0.059 Uiso 0.405(10) 1 d PR B 2
C46 C 0.3269(6) 0.0351(5) 0.9640(4) 0.059(3) Uani 0.595(10) 1 d PD B 1
H46A H 0.3225 -0.0062 0.9603 0.070 Uiso 0.595(10) 1 calc PR B 1
H46B H 0.3494 0.0412 0.9855 0.070 Uiso 0.595(10) 1 calc PR B 1
C47 C 0.4008(7) 0.0613(6) 0.9415(2) 0.062(3) Uani 0.595(10) 1 d PD B 1
H47A H 0.4680 0.0475 0.9460 0.074 Uiso 0.595(10) 1 calc PR B 1
H47B H 0.4002 0.1031 0.9432 0.074 Uiso 0.595(10) 1 calc PR B 1
C46' C 0.3373(7) 0.0608(8) 0.9649(6) 0.059(3) Uani 0.405(10) 1 d PD B 2
H46C H 0.3635 0.0997 0.9630 0.070 Uiso 0.405(10) 1 calc PR B 2
H46D H 0.3505 0.0476 0.9863 0.070 Uiso 0.405(10) 1 calc PR B 2
C47' C 0.3917(11) 0.0223(8) 0.9422(2) 0.062(3) Uani 0.405(10) 1 d PD B 2
H47C H 0.3698 -0.0174 0.9448 0.074 Uiso 0.405(10) 1 calc PR B 2
H47D H 0.4633 0.0240 0.9461 0.074 Uiso 0.405(10) 1 calc PR B 2
C48 C 0.3688(4) 0.0429(3) 0.90902(12) 0.0514(14) Uani 1 1 d D B .
H48A H 0.4042 0.0653 0.8942 0.062 Uiso 0.595(10) 1 d PR B 1
H48B H 0.3865 0.0039 0.9058 0.062 Uiso 0.595(10) 1 d PR B 1
H48C H 0.4010 0.0785 0.9057 0.062 Uiso 0.405(10) 1 d PR B 2
H48D H 0.3950 0.0161 0.8945 0.062 Uiso 0.405(10) 1 d PR B 2
C49 C 0.0167(3) 0.0730(2) 0.94476(10) 0.0346(11) Uani 1 1 d . D .
C50 C -0.0250(4) 0.1254(2) 0.95172(10) 0.0393(12) Uani 1 1 d . . .
C51 C -0.0844(4) 0.1311(3) 0.97792(11) 0.0504(14) Uani 1 1 d . D .
H51A H -0.1115 0.1668 0.9834 0.060 Uiso 1 1 calc R . .
C52 C -0.1029(5) 0.0831(3) 0.99581(12) 0.0621(19) Uani 1 1 d . . .
H52A H -0.1415 0.0870 1.0140 0.074 Uiso 1 1 calc R D .
C53 C -0.0676(4) 0.0305(3) 0.98808(13) 0.0555(17) Uani 1 1 d . C .
C54 C -0.0072(4) 0.0249(3) 0.96234(12) 0.0452(13) Uani 1 1 d . . .
C55 C 0.0285(4) -0.0325(2) 0.95251(13) 0.0540(16) Uani 1 1 d D C .
H55A H 0.0976 -0.0348 0.9568 0.065 Uiso 0.576(17) 1 d PR C 1
H55B H 0.0205 -0.0350 0.9305 0.065 Uiso 0.576(17) 1 d PR C 1
H55C H 0.0952 -0.0296 0.9454 0.065 Uiso 0.424(17) 1 d PR C 2
H55D H -0.0110 -0.0456 0.9356 0.065 Uiso 0.424(17) 1 d PR C 2
C56 C -0.0186(12) -0.0852(5) 0.9668(3) 0.078(4) Uani 0.576(17) 1 d PDU C 1
H56A H -0.0821 -0.0936 0.9566 0.093 Uiso 0.576(17) 1 calc PR C 1
H56B H 0.0252 -0.1184 0.9644 0.093 Uiso 0.576(17) 1 calc PR C 1
C57 C -0.0341(12) -0.0716(5) 1.0010(3) 0.075(3) Uani 0.576(17) 1 d PDU C 1
H57A H -0.0673 -0.1044 1.0107 0.090 Uiso 0.576(17) 1 calc PR C 1
H57B H 0.0313 -0.0680 1.0108 0.090 Uiso 0.576(17) 1 calc PR C 1
C56' C 0.0255(11) -0.0767(7) 0.9792(4) 0.067(5) Uani 0.424(17) 1 d PDU C 2
H56C H 0.0395 -0.1148 0.9707 0.081 Uiso 0.424(17) 1 calc PR C 2
H56D H 0.0775 -0.0676 0.9945 0.081 Uiso 0.424(17) 1 calc PR C 2
C57' C -0.0734(12) -0.0776(5) 0.9954(5) 0.075(3) Uani 0.424(17) 1 d PDU C 2
H57C H -0.0731 -0.1062 1.0122 0.090 Uiso 0.424(17) 1 calc PR C 2
H57D H -0.1258 -0.0877 0.9805 0.090 Uiso 0.424(17) 1 calc PR C 2
C58 C -0.0924(5) -0.0191(3) 1.00875(16) 0.092(3) Uani 1 1 d D . .
H58A H -0.1611 -0.0275 1.0068 0.110 Uiso 0.576(17) 1 d PR C 1
H58B H -0.0796 -0.0089 1.0299 0.110 Uiso 0.576(17) 1 d PR C 1
H58C H -0.1613 -0.0168 1.0134 0.110 Uiso 0.424(17) 1 d PR C 2
H58D H -0.0573 -0.0146 1.0279 0.110 Uiso 0.424(17) 1 d PR C 2
C59 C -0.1707(3) 0.0068(2) 0.88338(11) 0.0339(10) Uani 1 1 d . . .
C60 C -0.2314(3) 0.0189(2) 0.90919(11) 0.0364(11) Uani 1 1 d . D .
C61 C -0.2673(4) -0.0255(2) 0.92675(12) 0.0422(12) Uani 1 1 d . . .
H61A H -0.3086 -0.0173 0.9439 0.051 Uiso 1 1 calc R D .
C62 C -0.2453(4) -0.0814(2) 0.92020(13) 0.0444(13) Uani 1 1 d . D .
C63 C -0.1849(4) -0.0926(2) 0.89543(12) 0.0421(12) Uani 1 1 d . . .
H63A H -0.1695 -0.1310 0.8909 0.050 Uiso 1 1 calc R D .
C64 C -0.1453(4) -0.0504(2) 0.87665(12) 0.0410(12) Uani 1 1 d . D .
C65 C -0.2611(4) 0.0791(2) 0.91899(12) 0.0462(13) Uani 1 1 d . . .
H65A H -0.3000 0.0772 0.9380 0.069 Uiso 1 1 calc R D .
H65B H -0.3002 0.0966 0.9025 0.069 Uiso 1 1 calc R . .
H65C H -0.2019 0.1017 0.9227 0.069 Uiso 1 1 calc R . .
C66 C -0.2841(5) -0.1290(2) 0.94036(14) 0.0611(17) Uani 1 1 d . . .
H66A H -0.2298 -0.1541 0.9462 0.092 Uiso 1 1 calc R D .
H66B H -0.3335 -0.1506 0.9288 0.092 Uiso 1 1 calc R . .
H66C H -0.3140 -0.1130 0.9591 0.092 Uiso 1 1 calc R . .
C67 C -0.0788(5) -0.0693(3) 0.85060(13) 0.0616(17) Uani 1 1 d . . .
H67A H -0.0599 -0.1089 0.8538 0.092 Uiso 1 1 calc R D .
H67B H -0.0197 -0.0456 0.8502 0.092 Uiso 1 1 calc R . .
H67C H -0.1136 -0.0657 0.8308 0.092 Uiso 1 1 calc R . .
C68 C 0.1643(5) 0.2230(9) 0.9363(3) 0.0434(19) Uani 0.530(17) 1 d PGDU D 1
C69 C 0.2151(8) 0.2313(8) 0.9638(3) 0.056(2) Uani 0.530(17) 1 d PGDU D 1
C70 C 0.3166(8) 0.2250(6) 0.9646(2) 0.059(3) Uani 0.530(17) 1 d PGU D 1
H70A H 0.3514 0.2307 0.9834 0.070 Uiso 0.530(17) 1 calc PR D 1
C71 C 0.3673(5) 0.2104(6) 0.9378(3) 0.053(3) Uani 0.530(17) 1 d PGDU D 1
C72 C 0.3165(7) 0.2021(6) 0.9103(2) 0.046(2) Uani 0.530(17) 1 d PGU D 1
H72A H 0.3511 0.1921 0.8920 0.055 Uiso 0.530(17) 1 calc PR D 1
C73 C 0.2150(7) 0.2083(8) 0.9095(3) 0.040(2) Uani 0.530(17) 1 d PGDU D 1
C74 C 0.1714(16) 0.2414(11) 0.9955(3) 0.101(7) Uani 0.530(17) 1 d PDU D 1
H74A H 0.2223 0.2365 1.0113 0.151 Uiso 0.530(17) 1 calc PR D 1
H74B H 0.1182 0.2142 0.9991 0.151 Uiso 0.530(17) 1 calc PR D 1
H74C H 0.1453 0.2800 0.9965 0.151 Uiso 0.530(17) 1 calc PR D 1
C75 C 0.4792(7) 0.2030(8) 0.9388(4) 0.080(5) Uani 0.530(17) 1 d PDU D 1
H75A H 0.4970 0.1782 0.9561 0.119 Uiso 0.530(17) 1 calc PR D 1
H75B H 0.5105 0.2400 0.9416 0.119 Uiso 0.530(17) 1 calc PR D 1
H75C H 0.5018 0.1861 0.9193 0.119 Uiso 0.530(17) 1 calc PR D 1
C76 C 0.171(2) 0.2012(13) 0.8778(4) 0.035(3) Uani 0.530(17) 1 d PDU D 1
H76A H 0.2231 0.1912 0.8631 0.053 Uiso 0.530(17) 1 calc PR D 1
H76B H 0.1401 0.2367 0.8714 0.053 Uiso 0.530(17) 1 calc PR D 1
H76C H 0.1218 0.1710 0.8783 0.053 Uiso 0.530(17) 1 calc PR D 1
C68' C 0.1547(5) 0.2281(11) 0.9409(4) 0.0434(19) Uani 0.470(17) 1 d PGD D 2
C69' C 0.1954(8) 0.2385(9) 0.9698(3) 0.056(2) Uani 0.470(17) 1 d PGD D 2
C70' C 0.2966(9) 0.2359(7) 0.9738(3) 0.059(3) Uani 0.470(17) 1 d PG D 2
H70B H 0.3245 0.2430 0.9936 0.070 Uiso 0.470(17) 1 calc PR D 2
C71' C 0.3571(5) 0.2230(7) 0.9489(3) 0.053(3) Uani 0.470(17) 1 d PGD D 2
C72' C 0.3164(8) 0.2126(7) 0.9199(3) 0.046(2) Uani 0.470(17) 1 d PG D 2
H72B H 0.3577 0.2038 0.9029 0.055 Uiso 0.470(17) 1 calc PR D 2
C73' C 0.2151(8) 0.2152(10) 0.9159(3) 0.040(2) Uani 0.470(17) 1 d PGD D 2
C74' C 0.1379(14) 0.2504(11) 0.9989(3) 0.080(5) Uani 0.470(17) 1 d PDU D 2
H74D H 0.1821 0.2493 1.0168 0.120 Uiso 0.470(17) 1 calc PR D 2
H74E H 0.0865 0.2217 1.0014 0.120 Uiso 0.470(17) 1 calc PR D 2
H74F H 0.1076 0.2880 0.9974 0.120 Uiso 0.470(17) 1 calc PR D 2
C75' C 0.4673(8) 0.2229(9) 0.9519(4) 0.074(5) Uani 0.470(17) 1 d PDU D 2
H75D H 0.4861 0.2036 0.9711 0.111 Uiso 0.470(17) 1 calc PR D 2
H75E H 0.4913 0.2621 0.9524 0.111 Uiso 0.470(17) 1 calc PR D 2
H75F H 0.4962 0.2031 0.9342 0.111 Uiso 0.470(17) 1 calc PR D 2
C76' C 0.179(3) 0.2038(16) 0.8836(4) 0.048(5) Uani 0.470(17) 1 d PDU D 2
H76D H 0.1275 0.1749 0.8842 0.072 Uiso 0.470(17) 1 calc PR D 2
H76E H 0.2339 0.1902 0.8708 0.072 Uiso 0.470(17) 1 calc PR D 2
H76F H 0.1528 0.2388 0.8747 0.072 Uiso 0.470(17) 1 calc PR D 2
C77 C -0.0712(3) 0.58268(19) 0.91219(10) 0.0285(10) Uani 1 1 d . . .
C78 C -0.0327(3) 0.58357(19) 0.94202(11) 0.0313(10) Uani 1 1 d . . .
C79 C -0.0938(4) 0.5748(2) 0.96758(10) 0.0371(11) Uani 1 1 d . . .
H79 H -0.0670 0.5730 0.9879 0.045 Uiso 1 1 calc R . .
C80 C -0.1943(4) 0.5689(3) 0.96295(12) 0.0476(14) Uani 1 1 d . . .
H80 H -0.2355 0.5622 0.9803 0.057 Uiso 1 1 calc R . .
C81 C -0.2364(4) 0.5726(2) 0.93370(12) 0.0398(12) Uani 1 1 d . . .
C82 C -0.1748(3) 0.5793(2) 0.90789(11) 0.0330(10) Uani 1 1 d . . .
C83 C -0.2192(3) 0.5865(2) 0.87621(11) 0.0350(11) Uani 1 1 d . . .
H83A H -0.1772 0.5669 0.8609 0.042 Uiso 1 1 calc R . .
H83B H -0.2194 0.6273 0.8709 0.042 Uiso 1 1 calc R . .
C84 C -0.3240(4) 0.5638(3) 0.87337(13) 0.0504(14) Uani 1 1 d . . .
H84A H -0.3520 0.5750 0.8531 0.061 Uiso 1 1 calc R . .
H84B H -0.3231 0.5219 0.8744 0.061 Uiso 1 1 calc R . .
C85 C -0.3862(4) 0.5866(3) 0.89890(13) 0.0595(17) Uani 1 1 d . . .
H85A H -0.4543 0.5726 0.8965 0.071 Uiso 1 1 calc R . .
H85B H -0.3877 0.6285 0.8977 0.071 Uiso 1 1 calc R . .
C86 C -0.3468(4) 0.5688(3) 0.93027(13) 0.0530(15) Uani 1 1 d . . .
H86A H -0.3776 0.5928 0.9463 0.064 Uiso 1 1 calc R . .
H86B H -0.3671 0.5292 0.9342 0.064 Uiso 1 1 calc R . .
C87 C -0.0030(3) 0.5827(2) 0.88455(10) 0.0287(9) Uani 1 1 d . . .
C88 C 0.0495(3) 0.6311(2) 0.87603(10) 0.0304(10) Uani 1 1 d . . .
C89 C 0.1060(3) 0.6319(2) 0.84887(10) 0.0354(11) Uani 1 1 d . . .
H89 H 0.1413 0.6650 0.8431 0.042 Uiso 1 1 calc R . .
C90 C 0.1094(3) 0.5837(2) 0.83058(10) 0.0383(12) Uani 1 1 d . . .
H90 H 0.1450 0.5846 0.8117 0.046 Uiso 1 1 calc R . .
C91 C 0.0625(3) 0.5344(2) 0.83916(11) 0.0342(11) Uani 1 1 d . . .
C92 C 0.0062(3) 0.5334(2) 0.86656(10) 0.0325(10) Uani 1 1 d . . .
C93 C -0.0407(4) 0.4787(2) 0.87761(12) 0.0425(12) Uani 1 1 d . . .
H93A H -0.1127 0.4817 0.8749 0.051 Uiso 1 1 calc R . .
H93B H -0.0274 0.4744 0.9000 0.051 Uiso 1 1 calc R . .
C94 C -0.0050(6) 0.4259(3) 0.86093(15) 0.0688(19) Uani 1 1 d . . .
H94A H 0.0607 0.4154 0.8689 0.083 Uiso 1 1 calc R . .
H94B H -0.0505 0.3942 0.8654 0.083 Uiso 1 1 calc R . .
C95 C 0.0006(5) 0.4346(3) 0.82734(14) 0.0608(17) Uani 1 1 d . . .
H95A H -0.0654 0.4444 0.8193 0.073 Uiso 1 1 calc R . .
H95B H 0.0218 0.3990 0.8173 0.073 Uiso 1 1 calc R . .
C96 C 0.0730(3) 0.4822(2) 0.81892(12) 0.0451(13) Uani 1 1 d . . .
H96A H 0.1409 0.4675 0.8208 0.054 Uiso 1 1 calc R . .
H96B H 0.0626 0.4931 0.7970 0.054 Uiso 1 1 calc R . .
C97 C 0.1799(3) 0.5041(2) 0.94482(10) 0.0320(10) Uani 1 1 d . . .
C98 C 0.2380(3) 0.5086(2) 0.91788(11) 0.0343(10) Uani 1 1 d . . .
C99 C 0.2564(3) 0.4596(2) 0.90103(11) 0.0369(11) Uani 1 1 d . . .
H99 H 0.2952 0.4621 0.8828 0.044 Uiso 1 1 calc R . .
C100 C 0.2204(4) 0.4075(2) 0.90987(12) 0.0396(12) Uani 1 1 d . . .
C101 C 0.1638(4) 0.4034(2) 0.93645(12) 0.0439(13) Uani 1 1 d . . .
H101 H 0.1387 0.3674 0.9424 0.053 Uiso 1 1 calc R . .
C102 C 0.1423(4) 0.4507(2) 0.95488(11) 0.0399(12) Uani 1 1 d . . .
C103 C 0.2801(4) 0.5624(2) 0.90494(11) 0.0415(12) Uani 1 1 d . . .
H10C H 0.3323 0.5762 0.9186 0.062 Uiso 1 1 calc R . .
H10D H 0.2282 0.5910 0.9034 0.062 Uiso 1 1 calc R . .
H10E H 0.3072 0.5551 0.8843 0.062 Uiso 1 1 calc R . .
C104 C 0.2396(5) 0.3550(2) 0.89030(14) 0.0584(16) Uani 1 1 d . . .
H10F H 0.2827 0.3291 0.9017 0.088 Uiso 1 1 calc R . .
H10G H 0.2712 0.3661 0.8708 0.088 Uiso 1 1 calc R . .
H10H H 0.1771 0.3360 0.8858 0.088 Uiso 1 1 calc R . .
C105 C 0.0778(5) 0.4406(2) 0.98293(13) 0.0591(17) Uani 1 1 d . . .
H10I H 0.1173 0.4442 1.0018 0.089 Uiso 1 1 calc R . .
H10J H 0.0497 0.4024 0.9819 0.089 Uiso 1 1 calc R . .
H10K H 0.0247 0.4686 0.9833 0.089 Uiso 1 1 calc R . .
C106 C -0.1011(3) 0.7460(2) 0.88566(11) 0.0361(10) Uani 1 1 d . . .
C107 C -0.1630(4) 0.7369(2) 0.91123(11) 0.0403(12) Uani 1 1 d . . .
C108 C -0.2654(4) 0.7387(2) 0.90647(13) 0.0438(12) Uani 1 1 d . . .
H108 H -0.3076 0.7319 0.9236 0.053 Uiso 1 1 calc R . .
C109 C -0.3071(4) 0.7502(2) 0.87780(13) 0.0437(12) Uani 1 1 d . . .
C110 C -0.2444(4) 0.7580(2) 0.85311(12) 0.0420(12) Uani 1 1 d . . .
H110 H -0.2719 0.7650 0.8333 0.050 Uiso 1 1 calc R . .
C111 C -0.1417(4) 0.7562(2) 0.85594(11) 0.0378(11) Uani 1 1 d . . .
C112 C -0.1262(4) 0.7263(3) 0.94357(11) 0.0522(14) Uani 1 1 d . . .
H11A H -0.0819 0.6936 0.9435 0.078 Uiso 1 1 calc R . .
H11B H -0.1820 0.7187 0.9573 0.078 Uiso 1 1 calc R . .
H11C H -0.0906 0.7598 0.9510 0.078 Uiso 1 1 calc R . .
C113 C -0.4171(4) 0.7523(3) 0.87347(14) 0.0587(16) Uani 1 1 d . . .
H11D H -0.4384 0.7919 0.8719 0.088 Uiso 1 1 calc R . .
H11E H -0.4494 0.7344 0.8912 0.088 Uiso 1 1 calc R . .
H11F H -0.4350 0.7320 0.8545 0.088 Uiso 1 1 calc R . .
C114 C -0.0830(4) 0.7647(3) 0.82620(11) 0.0493(14) Uani 1 1 d . . .
H11G H -0.1282 0.7672 0.8086 0.074 Uiso 1 1 calc R . .
H11H H -0.0384 0.7326 0.8232 0.074 Uiso 1 1 calc R . .
H11I H -0.0448 0.7998 0.8277 0.074 Uiso 1 1 calc R . .
C115 C 0.4215(5) 0.2598(2) 0.83407(13) 0.0557(15) Uani 1 1 d . . .
H11J H 0.4870 0.2436 0.8373 0.083 Uiso 1 1 calc R . .
H11K H 0.3901 0.2412 0.8163 0.083 Uiso 1 1 calc R . .
H11L H 0.3814 0.2539 0.8526 0.083 Uiso 1 1 calc R . .
C116 C 0.4856(4) 0.3481(2) 0.85269(11) 0.0448(13) Uani 1 1 d . . .
H11M H 0.4519 0.3427 0.8725 0.067 Uiso 1 1 calc R . .
H11N H 0.4900 0.3887 0.8481 0.067 Uiso 1 1 calc R . .
H11O H 0.5518 0.3320 0.8539 0.067 Uiso 1 1 calc R . .
C117 C 0.1994(4) 0.3112(3) 0.79380(12) 0.0484(13) Uani 1 1 d . . .
H11P H 0.1487 0.3401 0.7907 0.073 Uiso 1 1 calc R . .
H11Q H 0.2259 0.3144 0.8148 0.073 Uiso 1 1 calc R . .
H11R H 0.1705 0.2735 0.7910 0.073 Uiso 1 1 calc R . .
C118 C 0.2454(3) 0.3097(2) 0.73988(11) 0.0391(11) Uani 1 1 d . . .
H11S H 0.2165 0.2718 0.7382 0.059 Uiso 1 1 calc R . .
H11T H 0.3016 0.3127 0.7258 0.059 Uiso 1 1 calc R . .
H11U H 0.1960 0.3381 0.7343 0.059 Uiso 1 1 calc R . .
C119 C 0.0073(4) 0.1884(3) 0.81875(11) 0.0509(14) Uani 1 1 d . D .
H11V H -0.0164 0.1998 0.7983 0.076 Uiso 1 1 calc R . .
H11W H 0.0015 0.1473 0.8209 0.076 Uiso 1 1 calc R . .
H11X H 0.0763 0.1995 0.8210 0.076 Uiso 1 1 calc R . .
C120 C -0.0530(6) 0.2762(3) 0.83866(15) 0.070(2) Uani 1 1 d . D .
H12P H -0.0828 0.2857 0.8187 0.105 Uiso 1 1 calc R . .
H12Q H 0.0141 0.2912 0.8394 0.105 Uiso 1 1 calc R . .
H12R H -0.0920 0.2930 0.8554 0.105 Uiso 1 1 calc R . .
C121 C -0.2939(4) 0.2325(3) 0.87073(14) 0.0624(17) Uani 1 1 d . D .
H12S H -0.3099 0.2729 0.8714 0.094 Uiso 1 1 calc R . .
H12T H -0.3534 0.2102 0.8747 0.094 Uiso 1 1 calc R . .
H12U H -0.2679 0.2229 0.8502 0.094 Uiso 1 1 calc R . .
C122 C -0.2613(5) 0.2272(3) 0.92500(13) 0.0570(16) Uani 1 1 d . D .
H12V H -0.2900 0.2651 0.9268 0.085 Uiso 1 1 calc R . .
H12W H -0.2089 0.2228 0.9404 0.085 Uiso 1 1 calc R . .
H12X H -0.3122 0.1986 0.9287 0.085 Uiso 1 1 calc R . .
C123 C 0.3083(4) 0.7217(3) 0.89561(12) 0.0531(15) Uani 1 1 d . . .
H12A H 0.3429 0.7581 0.8950 0.080 Uiso 1 1 calc R . .
H12B H 0.2502 0.7234 0.8822 0.080 Uiso 1 1 calc R . .
H12C H 0.3522 0.6916 0.8883 0.080 Uiso 1 1 calc R . .
C124 C 0.3629(4) 0.7082(3) 0.94702(14) 0.070(2) Uani 1 1 d . . .
H12D H 0.4067 0.6776 0.9404 0.104 Uiso 1 1 calc R . .
H12E H 0.3422 0.7017 0.9684 0.104 Uiso 1 1 calc R . .
H12F H 0.3978 0.7445 0.9457 0.104 Uiso 1 1 calc R . .
C125 C 0.1601(8) 0.7742(4) 0.99306(17) 0.130(5) Uani 1 1 d . . .
H12G H 0.1111 0.8046 0.9940 0.195 Uiso 1 1 calc R . .
H12H H 0.2118 0.7845 0.9783 0.195 Uiso 1 1 calc R . .
H12I H 0.1889 0.7687 1.0136 0.195 Uiso 1 1 calc R . .
C126 C 0.0372(5) 0.7084(3) 1.00435(14) 0.071(2) Uani 1 1 d . . .
H12J H 0.0655 0.7016 1.0249 0.106 Uiso 1 1 calc R . .
H12K H 0.0034 0.6741 0.9972 0.106 Uiso 1 1 calc R . .
H12L H -0.0099 0.7397 1.0055 0.106 Uiso 1 1 calc R . .
C127 C 0.1934(9) 0.8910(3) 0.8764(2) 0.145(6) Uani 1 1 d . . .
H12M H 0.1740 0.9307 0.8740 0.217 Uiso 1 1 calc R . .
H12N H 0.1401 0.8699 0.8865 0.217 Uiso 1 1 calc R . .
H12O H 0.2065 0.8745 0.8560 0.217 Uiso 1 1 calc R . .
C128 C 0.2810(8) 0.8876(3) 0.89519(18) 0.084(3) Uani 1 1 d . . .
C129 C 0.3790(8) 0.8959(3) 0.88539(18) 0.084(3) Uani 1 1 d . . .
H129 H 0.3912 0.9027 0.8641 0.101 Uiso 1 1 calc R . .
C130 C 0.4546(7) 0.8946(4) 0.90463(19) 0.091(3) Uani 1 1 d . . .
H130 H 0.5189 0.9023 0.8972 0.109 Uiso 1 1 calc R . .
C131 C 0.4403(6) 0.8826(4) 0.9345(2) 0.094(3) Uani 1 1 d . . .
H131 H 0.4950 0.8821 0.9482 0.113 Uiso 1 1 calc R . .
C132 C 0.3477(6) 0.8707(4) 0.94599(15) 0.080(2) Uani 1 1 d . . .
H132 H 0.3402 0.8605 0.9671 0.096 Uiso 1 1 calc R . .
C133 C 0.2666(6) 0.8734(3) 0.92731(15) 0.0675(19) Uani 1 1 d . . .
H133 H 0.2028 0.8662 0.9353 0.081 Uiso 1 1 calc R . .
C134 C 0.9674(4) 0.6415(3) 0.76557(14) 0.0594(16) Uani 1 1 d . . .
H13A H 0.9968 0.6783 0.7607 0.089 Uiso 1 1 calc R . .
H13B H 0.9862 0.6138 0.7497 0.089 Uiso 1 1 calc R . .
H13C H 0.9908 0.6286 0.7859 0.089 Uiso 1 1 calc R . .
C135 C 0.8564(4) 0.6471(2) 0.76628(12) 0.0475(13) Uani 1 1 d . . .
C136 C 0.8022(4) 0.6546(2) 0.73969(13) 0.0499(14) Uani 1 1 d . . .
H136 H 0.8359 0.6556 0.7204 0.060 Uiso 1 1 calc R . .
C137 C 0.7024(5) 0.6605(2) 0.73954(16) 0.0594(16) Uani 1 1 d . . .
H137 H 0.6681 0.6654 0.7206 0.071 Uiso 1 1 calc R . .
C138 C 0.6514(5) 0.6595(3) 0.76751(18) 0.072(2) Uani 1 1 d . . .
H138 H 0.5821 0.6639 0.7681 0.086 Uiso 1 1 calc R . .
C139 C 0.7049(5) 0.6518(3) 0.79462(16) 0.0684(19) Uani 1 1 d . . .
H139 H 0.6714 0.6510 0.8139 0.082 Uiso 1 1 calc R . .
C140 C 0.8047(5) 0.6454(3) 0.79411(14) 0.0605(16) Uani 1 1 d . . .
H140 H 0.8392 0.6397 0.8130 0.073 Uiso 1 1 calc R . .
C141 C 0.8719(7) 0.3782(5) 0.9360(3) 0.082(5) Uani 0.491(10) 1 d PDU E 1
H14A H 0.8927 0.3636 0.9158 0.123 Uiso 0.491(10) 1 calc PR E 1
H14B H 0.8884 0.3506 0.9521 0.123 Uiso 0.491(10) 1 calc PR E 1
H14C H 0.9058 0.4140 0.9402 0.123 Uiso 0.491(10) 1 calc PR E 1
C142 C 0.7628(5) 0.3880(3) 0.93572(17) 0.058(4) Uani 0.491(10) 1 d PGDU E 1
C143 C 0.7165(6) 0.4076(4) 0.90911(16) 0.062(4) Uani 0.491(10) 1 d PGDU E 1
H143 H 0.7539 0.4149 0.8910 0.074 Uiso 0.491(10) 1 calc PR E 1
C144 C 0.6156(6) 0.4166(5) 0.9091(2) 0.073(5) Uani 0.491(10) 1 d PGDU E 1
H144 H 0.5840 0.4300 0.8909 0.087 Uiso 0.491(10) 1 calc PR E 1
C145 C 0.5609(5) 0.4060(5) 0.9356(2) 0.071(4) Uani 0.491(10) 1 d PGDU E 1
H145 H 0.4920 0.4121 0.9356 0.085 Uiso 0.491(10) 1 calc PR E 1
C146 C 0.6072(6) 0.3864(5) 0.9622(2) 0.085(5) Uani 0.491(10) 1 d PGDU E 1
H146 H 0.5699 0.3791 0.9804 0.102 Uiso 0.491(10) 1 calc PR E 1
C147 C 0.7081(6) 0.3774(4) 0.96228(16) 0.063(4) Uani 0.491(10) 1 d PGDU E 1
H147 H 0.7398 0.3640 0.9805 0.076 Uiso 0.491(10) 1 calc PR E 1
C148 C 0.5080(9) 0.4255(7) 0.9247(4) 0.138(9) Uani 0.509(10) 1 d PDU E 2
H14D H 0.4983 0.4462 0.9053 0.207 Uiso 0.509(10) 1 calc PR E 2
H14E H 0.4902 0.4499 0.9422 0.207 Uiso 0.509(10) 1 calc PR E 2
H14F H 0.4663 0.3916 0.9248 0.207 Uiso 0.509(10) 1 calc PR E 2
C149 C 0.6130(6) 0.4084(4) 0.9275(2) 0.094(6) Uani 0.509(10) 1 d PGDU E 2
C150 C 0.6690(7) 0.3988(4) 0.90114(18) 0.064(4) Uani 0.509(10) 1 d PGDU E 2
H15A H 0.6404 0.4032 0.8812 0.077 Uiso 0.509(10) 1 calc PR E 2
C151 C 0.7669(7) 0.3829(5) 0.9039(2) 0.084(5) Uani 0.509(10) 1 d PGDU E 2
H15B H 0.8052 0.3764 0.8858 0.101 Uiso 0.509(10) 1 calc PR E 2
C152 C 0.8089(6) 0.3765(5) 0.9330(3) 0.093(6) Uani 0.509(10) 1 d PGDU E 2
H15C H 0.8758 0.3656 0.9349 0.112 Uiso 0.509(10) 1 calc PR E 2
C153 C 0.7529(9) 0.3861(6) 0.9594(2) 0.099(7) Uani 0.509(10) 1 d PGDU E 2
H15D H 0.7815 0.3817 0.9793 0.119 Uiso 0.509(10) 1 calc PR E 2
C154 C 0.6549(8) 0.4020(5) 0.95667(19) 0.099(6) Uani 0.509(10) 1 d PGDU E 2
H15E H 0.6167 0.4085 0.9747 0.119 Uiso 0.509(10) 1 calc PR E 2

loop_
_atom_site_aniso_label
_atom_site_aniso_U_11
_atom_site_aniso_U_22
_atom_site_aniso_U_33
_atom_site_aniso_U_23
_atom_site_aniso_U_13
_atom_site_aniso_U_12
Zr1 0.02236(19) 0.0284(2) 0.0287(2) -0.00109(18) 0.00178(17) -0.00079(17)
Zr2 0.0324(2) 0.0336(2) 0.0315(2) -0.00109(19) -0.00261(18) 0.0001(2)
Zr3 0.0301(2) 0.0330(2) 0.0319(2) -0.0031(2) -0.00497(18) 0.00305(19)
S1 0.0273(6) 0.0286(6) 0.0269(5) -0.0024(5) 0.0039(4) 0.0012(4)
S2 0.0271(6) 0.0290(6) 0.0348(6) -0.0060(5) 0.0025(4) -0.0015(4)
S3 0.0347(6) 0.0370(7) 0.0323(6) -0.0057(5) -0.0055(5) -0.0022(5)
S4 0.0539(8) 0.0420(8) 0.0421(7) -0.0134(6) -0.0068(6) -0.0054(6)
S5 0.0343(6) 0.0353(6) 0.0285(5) -0.0006(5) -0.0040(5) 0.0061(5)
S6 0.0299(6) 0.0320(6) 0.0385(6) 0.0042(5) -0.0053(5) 0.0010(5)
N1 0.0216(17) 0.0271(19) 0.0261(17) -0.0030(16) 0.0009(14) -0.0010(14)
N2 0.0243(18) 0.031(2) 0.0243(17) -0.0053(16) 0.0043(14) 0.0002(15)
N3 0.041(2) 0.038(2) 0.0303(19) 0.0029(18) 0.0013(16) 0.0059(18)
N4 0.0233(18) 0.038(2) 0.043(2) -0.0068(19) -0.0010(16) -0.0052(17)
N5 0.039(2) 0.029(2) 0.0286(19) -0.0042(17) -0.0065(17) -0.0002(17)
N6 0.038(2) 0.035(2) 0.0273(18) -0.0048(17) -0.0044(16) -0.0051(17)
N7 0.028(2) 0.039(2) 0.0252(18) 0.0014(17) 0.0010(15) 0.0067(16)
N8 0.0324(19) 0.031(2) 0.0273(18) -0.0017(16) -0.0011(15) 0.0013(16)
N9 0.046(2) 0.044(3) 0.036(2) 0.005(2) 0.0003(19) 0.002(2)
N10 0.037(2) 0.040(2) 0.053(3) -0.006(2) -0.0021(19) 0.0054(19)
N11 0.028(2) 0.039(2) 0.046(2) 0.0048(19) -0.0070(17) -0.0009(18)
N12 0.046(3) 0.037(2) 0.035(2) -0.0014(18) -0.0061(18) 0.0055(19)
O1 0.0263(16) 0.0297(17) 0.0365(17) 0.0005(14) 0.0100(13) -0.0005(13)
O2 0.0376(18) 0.0356(18) 0.0286(15) -0.0040(14) 0.0006(14) 0.0031(15)
O3 0.0306(17) 0.0303(17) 0.0399(17) 0.0010(15) 0.0072(14) -0.0003(14)
O4 0.0340(17) 0.0368(19) 0.0404(18) -0.0149(16) 0.0055(14) -0.0082(14)
O5 0.0352(18) 0.042(2) 0.0376(18) -0.0044(16) -0.0083(14) -0.0006(15)
O6 0.052(2) 0.043(2) 0.0358(17) -0.0086(16) -0.0030(16) -0.0075(18)
O7 0.047(2) 0.0344(19) 0.052(2) -0.0013(17) -0.0105(17) -0.0026(16)
O8 0.087(3) 0.055(3) 0.051(2) -0.024(2) -0.003(2) 0.002(2)
O9 0.0354(18) 0.0364(19) 0.0393(18) -0.0009(16) -0.0094(15) 0.0062(15)
O10 0.052(2) 0.044(2) 0.0276(16) 0.0017(15) -0.0049(14) 0.0037(17)
O11 0.0371(18) 0.0334(19) 0.0414(18) 0.0004(16) -0.0104(14) 0.0010(14)
O12 0.040(2) 0.040(2) 0.0458(19) 0.0121(16) -0.0048(15) -0.0069(16)
C1 0.024(2) 0.026(2) 0.027(2) 0.0031(17) -0.0045(17) 0.0012(18)
C2 0.022(2) 0.026(2) 0.029(2) -0.0001(18) 0.0018(15) 0.0018(16)
C3 0.034(2) 0.038(3) 0.026(2) -0.003(2) 0.0010(18) 0.001(2)
C4 0.023(2) 0.036(3) 0.034(2) -0.002(2) -0.0034(17) -0.0031(19)
C5 0.018(2) 0.034(2) 0.037(2) 0.000(2) -0.0037(17) -0.0010(18)
C6 0.023(2) 0.032(2) 0.027(2) -0.0026(19) -0.0017(17) 0.0003(17)
C7 0.026(2) 0.047(3) 0.030(2) 0.003(2) 0.0025(18) 0.001(2)
C8 0.037(3) 0.039(3) 0.034(2) 0.004(2) 0.007(2) 0.002(2)
C9 0.026(3) 0.046(3) 0.050(3) 0.003(2) 0.003(2) -0.005(2)
C10 0.025(2) 0.040(3) 0.044(3) 0.003(2) -0.001(2) -0.002(2)
C11 0.024(2) 0.038(3) 0.022(2) 0.0007(19) -0.0018(16) -0.0008(18)
C12 0.018(2) 0.036(2) 0.026(2) -0.0034(19) 0.0017(16) 0.0023(17)
C13 0.027(2) 0.045(3) 0.031(2) -0.006(2) 0.0013(18) 0.004(2)
C14 0.023(2) 0.065(3) 0.027(2) -0.005(2) -0.0031(19) 0.003(2)
C15 0.026(2) 0.052(3) 0.028(2) 0.006(2) 0.0004(17) 0.010(2)
C16 0.020(2) 0.042(3) 0.028(2) 0.008(2) 0.0015(16) 0.0057(19)
C17 0.033(3) 0.040(3) 0.042(3) 0.008(2) -0.005(2) 0.003(2)
C18 0.033(5) 0.042(4) 0.044(5) 0.013(4) -0.002(3) 0.009(4)
C19 0.051(6) 0.051(4) 0.046(5) 0.015(4) 0.004(4) 0.016(5)
C18' 0.033(5) 0.042(4) 0.044(5) 0.013(4) -0.002(3) 0.009(4)
C19' 0.051(6) 0.051(4) 0.046(5) 0.015(4) 0.004(4) 0.016(5)
C20 0.028(3) 0.082(4) 0.043(3) 0.017(3) -0.008(2) 0.009(3)
C21 0.023(2) 0.030(2) 0.032(2) 0.002(2) 0.0040(17) -0.0019(17)
C22 0.021(2) 0.035(3) 0.039(3) -0.006(2) 0.0007(18) 0.0009(18)
C23 0.028(2) 0.034(3) 0.041(3) -0.005(2) -0.006(2) 0.001(2)
C24 0.035(3) 0.035(3) 0.048(3) 0.001(2) -0.001(2) 0.005(2)
C25 0.032(2) 0.034(3) 0.042(3) -0.003(2) -0.002(2) 0.000(2)
C26 0.025(2) 0.030(2) 0.037(2) -0.004(2) 0.0031(18) -0.0007(18)
C27 0.034(3) 0.038(3) 0.035(2) -0.008(2) 0.002(2) 0.001(2)
C28 0.064(4) 0.035(3) 0.061(3) 0.009(3) -0.019(3) 0.004(3)
C29 0.043(3) 0.034(3) 0.046(3) -0.003(2) -0.003(2) -0.006(2)
C30 0.030(2) 0.027(2) 0.035(2) -0.001(2) 0.0015(18) 0.0055(18)
C31 0.031(2) 0.027(2) 0.037(2) 0.002(2) -0.0001(18) 0.0042(19)
C32 0.037(3) 0.041(3) 0.034(2) -0.001(2) -0.0056(19) 0.003(2)
C33 0.032(2) 0.041(3) 0.045(3) 0.001(2) -0.001(2) 0.003(2)
C34 0.034(2) 0.041(3) 0.039(3) -0.003(2) 0.009(2) 0.003(2)
C35 0.030(2) 0.031(2) 0.033(2) 0.001(2) 0.0015(18) 0.0050(19)
C36 0.032(2) 0.042(3) 0.040(3) -0.008(2) -0.002(2) 0.004(2)
C37 0.026(3) 0.072(4) 0.058(3) -0.006(3) 0.003(2) 0.004(3)
C38 0.038(3) 0.058(4) 0.036(3) -0.010(3) 0.008(2) -0.004(2)
C39 0.021(2) 0.035(2) 0.038(2) 0.000(2) 0.0014(19) -0.0032(19)
C40 0.032(2) 0.032(2) 0.031(2) -0.004(2) -0.0048(18) -0.0050(19)
C41 0.039(3) 0.036(3) 0.032(2) -0.005(2) 0.001(2) -0.002(2)
C42 0.037(3) 0.044(3) 0.050(3) -0.010(3) 0.013(2) -0.002(2)
C43 0.028(2) 0.039(3) 0.049(3) -0.003(2) 0.002(2) -0.003(2)
C44 0.028(2) 0.037(3) 0.041(3) 0.001(2) -0.001(2) -0.005(2)
C45 0.026(2) 0.073(4) 0.048(3) 0.011(3) -0.009(2) -0.009(3)
C46 0.048(4) 0.066(10) 0.062(4) 0.011(9) -0.023(4) 0.003(6)
C47 0.027(3) 0.080(7) 0.078(5) -0.015(7) -0.008(4) 0.005(6)
C46' 0.048(4) 0.066(10) 0.062(4) 0.011(9) -0.023(4) 0.003(6)
C47' 0.027(3) 0.080(7) 0.078(5) -0.015(7) -0.008(4) 0.005(6)
C48 0.031(3) 0.059(4) 0.064(4) -0.009(3) 0.002(3) 0.003(3)
C49 0.027(2) 0.049(3) 0.028(2) 0.007(2) -0.0020(18) -0.007(2)
C50 0.032(3) 0.060(4) 0.026(2) -0.001(2) 0.0027(19) -0.008(2)
C51 0.044(3) 0.071(4) 0.036(3) -0.008(3) 0.010(2) -0.002(3)
C52 0.048(3) 0.105(6) 0.033(3) 0.007(3) 0.013(3) -0.015(4)
C53 0.034(3) 0.085(5) 0.048(3) 0.020(3) 0.004(2) -0.013(3)
C54 0.027(2) 0.065(4) 0.043(3) 0.015(3) -0.002(2) -0.011(2)
C55 0.039(3) 0.057(4) 0.066(4) 0.024(3) -0.010(3) -0.012(3)
C56 0.067(7) 0.073(7) 0.093(8) 0.021(6) -0.008(6) -0.027(6)
C57 0.069(7) 0.073(5) 0.083(5) 0.033(4) -0.006(5) -0.023(5)
C56' 0.064(8) 0.071(9) 0.067(8) 0.012(7) 0.008(7) -0.010(7)
C57' 0.069(7) 0.073(5) 0.083(5) 0.033(4) -0.006(5) -0.023(5)
C58 0.061(4) 0.133(8) 0.081(5) 0.052(5) 0.023(4) -0.025(5)
C59 0.025(2) 0.037(3) 0.040(2) -0.006(2) -0.0048(19) -0.0055(19)
C60 0.030(2) 0.040(3) 0.040(3) -0.010(2) -0.002(2) -0.007(2)
C61 0.030(3) 0.046(3) 0.050(3) -0.011(3) 0.007(2) -0.007(2)
C62 0.033(3) 0.040(3) 0.061(3) -0.003(3) 0.004(2) -0.011(2)
C63 0.041(3) 0.034(3) 0.051(3) -0.005(2) 0.008(2) -0.006(2)
C64 0.032(3) 0.047(3) 0.044(3) -0.009(2) 0.005(2) -0.001(2)
C65 0.049(3) 0.042(3) 0.048(3) -0.012(3) 0.008(3) -0.004(2)
C66 0.068(4) 0.045(3) 0.071(4) -0.007(3) 0.022(3) -0.013(3)
C67 0.076(4) 0.044(3) 0.065(4) -0.008(3) 0.034(3) -0.002(3)
C68 0.046(3) 0.039(4) 0.045(4) -0.005(3) -0.011(3) -0.011(3)
C69 0.064(5) 0.061(5) 0.043(4) -0.014(4) -0.006(4) -0.007(4)
C70 0.059(5) 0.066(5) 0.051(5) -0.019(4) -0.030(4) -0.012(4)
C71 0.055(4) 0.059(5) 0.044(6) -0.002(5) -0.017(4) -0.016(4)
C72 0.043(3) 0.054(5) 0.042(5) 0.006(4) -0.015(4) -0.019(3)
C73 0.043(3) 0.037(4) 0.040(4) 0.001(4) -0.013(3) -0.017(3)
C74 0.095(9) 0.111(9) 0.096(9) -0.012(6) -0.013(6) 0.008(7)
C75 0.067(7) 0.092(8) 0.080(7) 0.002(6) -0.010(5) -0.012(5)
C76 0.035(6) 0.036(6) 0.034(5) -0.001(5) -0.007(4) -0.003(4)
C68' 0.046(3) 0.039(4) 0.045(4) -0.005(3) -0.011(3) -0.011(3)
C69' 0.064(5) 0.061(5) 0.043(4) -0.014(4) -0.006(4) -0.007(4)
C70' 0.059(5) 0.066(5) 0.051(5) -0.019(4) -0.030(4) -0.012(4)
C71' 0.055(4) 0.059(5) 0.044(6) -0.002(5) -0.017(4) -0.016(4)
C72' 0.043(3) 0.054(5) 0.042(5) 0.006(4) -0.015(4) -0.019(3)
C73' 0.043(3) 0.037(4) 0.040(4) 0.001(4) -0.013(3) -0.017(3)
C74' 0.091(10) 0.110(10) 0.039(6) -0.029(6) -0.031(6) 0.007(8)
C75' 0.057(7) 0.082(9) 0.083(9) -0.002(7) -0.022(6) -0.017(7)
C76' 0.046(9) 0.042(8) 0.056(8) 0.007(8) 0.006(7) -0.013(7)
C77 0.024(2) 0.031(2) 0.030(2) -0.0016(19) 0.0036(17) -0.0001(18)
C78 0.030(2) 0.030(2) 0.034(2) 0.001(2) 0.0020(19) 0.0027(18)
C79 0.039(3) 0.043(3) 0.030(2) 0.003(2) 0.002(2) 0.000(2)
C80 0.050(3) 0.060(4) 0.033(3) 0.007(3) 0.015(2) 0.004(3)
C81 0.033(3) 0.044(3) 0.043(3) 0.004(2) 0.005(2) -0.006(2)
C82 0.030(2) 0.034(3) 0.035(2) 0.000(2) -0.0028(19) -0.0033(19)
C83 0.027(2) 0.041(3) 0.037(2) -0.006(2) -0.0026(19) 0.001(2)
C84 0.039(3) 0.061(4) 0.051(3) -0.006(3) -0.009(2) -0.002(3)
C85 0.022(3) 0.089(5) 0.067(4) 0.005(4) -0.002(2) -0.006(3)
C86 0.038(3) 0.066(4) 0.055(3) -0.001(3) 0.005(3) -0.007(3)
C87 0.023(2) 0.034(2) 0.029(2) -0.002(2) -0.0012(17) 0.0024(18)
C88 0.028(2) 0.040(3) 0.024(2) -0.0004(19) -0.0048(17) 0.0064(19)
C89 0.026(2) 0.046(3) 0.034(2) 0.005(2) -0.0011(19) 0.001(2)
C90 0.030(3) 0.060(3) 0.025(2) -0.008(2) 0.0020(18) 0.011(2)
C91 0.023(2) 0.046(3) 0.034(2) -0.005(2) -0.0034(18) 0.009(2)
C92 0.023(2) 0.039(3) 0.036(2) -0.005(2) 0.0002(18) 0.0063(19)
C93 0.054(3) 0.029(3) 0.044(3) -0.002(2) -0.001(2) 0.001(2)
C94 0.075(5) 0.049(4) 0.082(5) -0.016(4) 0.022(4) -0.005(3)
C95 0.075(4) 0.050(4) 0.058(4) -0.013(3) -0.007(3) 0.008(3)
C96 0.027(3) 0.065(4) 0.043(3) -0.021(3) -0.002(2) 0.012(2)
C97 0.035(2) 0.033(3) 0.028(2) 0.001(2) -0.0027(18) 0.0019(19)
C98 0.028(2) 0.040(3) 0.036(2) 0.008(2) -0.0016(19) 0.003(2)
C99 0.030(2) 0.043(3) 0.037(3) 0.003(2) 0.005(2) 0.006(2)
C100 0.040(3) 0.034(3) 0.045(3) -0.005(2) 0.003(2) 0.008(2)
C101 0.048(3) 0.032(3) 0.053(3) 0.006(2) 0.004(2) 0.000(2)
C102 0.045(3) 0.034(3) 0.040(3) 0.005(2) 0.002(2) -0.003(2)
C103 0.050(3) 0.036(3) 0.039(3) 0.007(2) 0.008(2) 0.004(2)
C104 0.075(4) 0.038(3) 0.063(4) -0.013(3) 0.010(3) 0.003(3)
C105 0.080(5) 0.036(3) 0.061(4) 0.007(3) 0.030(3) -0.007(3)
C106 0.029(2) 0.031(2) 0.048(3) 0.002(2) -0.002(2) 0.0024(19)
C107 0.043(3) 0.037(3) 0.041(3) -0.002(2) 0.002(2) 0.007(2)
C108 0.033(3) 0.039(3) 0.060(3) -0.003(3) 0.007(2) 0.006(2)
C109 0.031(3) 0.041(3) 0.059(3) -0.003(3) -0.006(2) 0.007(2)
C110 0.039(3) 0.035(3) 0.052(3) 0.001(2) -0.008(2) 0.007(2)
C111 0.038(3) 0.032(3) 0.043(3) -0.001(2) -0.005(2) 0.004(2)
C112 0.050(3) 0.064(4) 0.043(3) 0.003(3) 0.007(3) 0.006(3)
C113 0.030(3) 0.064(4) 0.082(4) -0.004(3) 0.002(3) 0.011(3)
C114 0.042(3) 0.062(4) 0.044(3) 0.003(3) -0.010(2) -0.001(3)
C115 0.069(4) 0.054(4) 0.045(3) 0.010(3) 0.001(3) -0.009(3)
C116 0.043(3) 0.053(3) 0.038(3) 0.000(3) -0.001(2) 0.007(3)
C117 0.034(3) 0.057(4) 0.054(3) -0.012(3) 0.006(2) -0.013(3)
C118 0.030(2) 0.041(3) 0.046(3) -0.009(2) 0.000(2) -0.006(2)
C119 0.050(3) 0.068(4) 0.035(3) 0.004(3) -0.001(2) -0.011(3)
C120 0.088(5) 0.059(4) 0.063(4) 0.026(4) -0.003(4) 0.010(4)
C121 0.049(4) 0.068(4) 0.070(4) 0.005(3) -0.013(3) 0.013(3)
C122 0.056(4) 0.062(4) 0.053(3) -0.007(3) 0.009(3) 0.010(3)
C123 0.037(3) 0.073(4) 0.049(3) 0.005(3) 0.002(2) -0.010(3)
C124 0.047(3) 0.090(5) 0.072(4) 0.024(4) -0.025(3) -0.022(4)
C125 0.195(11) 0.126(9) 0.068(5) -0.052(5) 0.036(6) -0.100(8)
C126 0.069(4) 0.086(5) 0.057(4) -0.026(4) 0.020(3) 0.001(4)
C127 0.269(16) 0.054(5) 0.112(7) 0.009(5) -0.099(9) -0.048(7)
C128 0.152(9) 0.025(3) 0.074(5) -0.004(3) -0.045(5) 0.009(4)
C129 0.141(9) 0.050(4) 0.063(5) -0.006(4) 0.023(5) -0.011(5)
C130 0.109(7) 0.085(6) 0.078(5) 0.023(5) 0.029(5) 0.038(5)
C131 0.070(5) 0.107(7) 0.106(6) 0.038(5) 0.025(5) 0.027(5)
C132 0.077(5) 0.107(7) 0.056(4) 0.027(4) 0.009(4) 0.025(5)
C133 0.084(5) 0.057(4) 0.062(4) -0.008(3) -0.002(4) 0.019(4)
C134 0.057(4) 0.059(4) 0.063(4) 0.007(3) -0.009(3) -0.006(3)
C135 0.055(3) 0.037(3) 0.050(3) 0.003(3) 0.000(3) -0.004(3)
C136 0.057(3) 0.043(3) 0.050(3) 0.007(3) -0.003(3) -0.010(3)
C137 0.055(4) 0.041(3) 0.083(4) 0.008(3) -0.018(3) -0.002(3)
C138 0.056(4) 0.041(4) 0.117(6) -0.001(4) 0.015(4) 0.003(3)
C139 0.072(5) 0.056(4) 0.078(5) -0.013(4) 0.027(4) -0.018(4)
C140 0.078(5) 0.054(4) 0.050(3) 0.002(3) 0.003(3) -0.013(3)
C141 0.083(8) 0.081(8) 0.082(8) 0.024(7) 0.017(7) 0.024(7)
C142 0.064(7) 0.048(6) 0.064(7) -0.002(6) 0.006(6) -0.007(6)
C143 0.072(8) 0.056(7) 0.056(7) 0.006(6) -0.004(6) -0.014(6)
C144 0.079(8) 0.067(8) 0.073(8) -0.004(7) -0.004(7) -0.009(7)
C145 0.058(7) 0.080(8) 0.073(8) -0.008(7) 0.009(6) -0.004(6)
C146 0.085(9) 0.084(9) 0.087(8) 0.000(7) 0.011(7) -0.016(7)
C147 0.067(8) 0.066(8) 0.057(7) -0.004(6) 0.006(6) -0.001(7)
C148 0.131(12) 0.137(12) 0.146(12) -0.017(9) 0.001(9) 0.001(9)
C149 0.100(10) 0.080(9) 0.101(9) -0.017(8) 0.019(8) 0.001(8)
C150 0.066(7) 0.054(7) 0.073(7) -0.028(6) 0.013(6) -0.028(6)
C151 0.086(8) 0.077(8) 0.088(8) 0.004(7) -0.009(7) -0.016(7)
C152 0.091(10) 0.071(9) 0.118(10) 0.009(8) -0.014(8) -0.014(8)
C153 0.111(10) 0.098(10) 0.088(9) 0.004(8) 0.016(8) 0.001(8)
C154 0.115(10) 0.096(10) 0.086(9) -0.002(7) 0.005(8) -0.005(8)

loop_
_atom_type_symbol
_atom_type_description
_atom_type_scat_dispersion_real
_atom_type_scat_dispersion_imag
_atom_type_scat_source
C C 0.0033 0.0016 'International Tables Vol C Tables 4.2.6.8 and 6.1.1.4'
H H 0.0000 0.0000 'International Tables Vol C Tables 4.2.6.8 and 6.1.1.4'
N N 0.0061 0.0033 'International Tables Vol C Tables 4.2.6.8 and 6.1.1.4'
O O 0.0106 0.0060 'International Tables Vol C Tables 4.2.6.8 and 6.1.1.4'
S S 0.1246 0.1234 'International Tables Vol C Tables 4.2.6.8 and 6.1.1.4'
Zr Zr -2.9673 0.5597 'International Tables Vol C Tables 4.2.6.8 and 6.1.1.4'

loop_
_geom_angle_atom_site_label_1
_geom_angle_atom_site_label_2
_geom_angle_atom_site_label_3
_geom_angle
N4 Zr1 N3 104.48(17)
N4 Zr1 N2 100.83(14)
N3 Zr1 N2 137.19(14)
N4 Zr1 N1 133.42(15)
N3 Zr1 N1 107.71(15)
N2 Zr1 N1 76.98(13)
N4 Zr1 O1 86.39(14)
N3 Zr1 O1 90.75(14)
N2 Zr1 O1 125.03(12)
N1 Zr1 O1 60.72(11)
N4 Zr1 O3 94.31(14)
N3 Zr1 O3 83.84(14)
N2 Zr1 O3 60.16(12)
N1 Zr1 O3 121.62(12)
O1 Zr1 O3 174.55(11)
N4 Zr1 S1 112.12(12)
N3 Zr1 S1 97.30(12)
N2 Zr1 S1 104.41(10)
N1 Zr1 S1 31.66(9)
O1 Zr1 S1 29.34(8)
O3 Zr1 S1 152.14(8)
N4 Zr1 S2 97.05(11)
N3 Zr1 S2 111.05(12)
N2 Zr1 S2 31.06(10)
N1 Zr1 S2 101.70(9)
O1 Zr1 S2 156.08(8)
O3 Zr1 S2 29.18(8)
S1 Zr1 S2 132.55(3)
N10 Zr2 N9 104.35(18)
N10 Zr2 N6 104.38(16)
N9 Zr2 N6 134.54(16)
N10 Zr2 N5 136.87(17)
N9 Zr2 N5 103.85(16)
N6 Zr2 N5 77.00(14)
N10 Zr2 O5 85.96(15)
N9 Zr2 O5 92.72(15)
N6 Zr2 O5 123.73(13)
N5 Zr2 O5 60.73(13)
N10 Zr2 O7 92.96(16)
N9 Zr2 O7 83.78(16)
N6 Zr2 O7 60.29(13)
N5 Zr2 O7 122.02(13)
O5 Zr2 O7 175.98(12)
N10 Zr2 S3 112.89(13)
N9 Zr2 S3 97.17(13)
N6 Zr2 S3 103.12(11)
N5 Zr2 S3 31.29(10)
O5 Zr2 S3 29.59(9)
O7 Zr2 S3 152.80(9)
N10 Zr2 S4 97.64(13)
N9 Zr2 S4 110.41(13)
N6 Zr2 S4 31.11(11)
N5 Zr2 S4 102.28(10)
O5 Zr2 S4 154.68(9)
O7 Zr2 S4 29.33(9)
S3 Zr2 S4 132.07(4)
N11 Zr3 N12 107.98(17)
N11 Zr3 N8 104.51(15)
N12 Zr3 N8 133.22(15)
N11 Zr3 N7 133.32(15)
N12 Zr3 N7 102.98(15)
N8 Zr3 N7 76.55(14)
N11 Zr3 O9 83.81(14)
N12 Zr3 O9 93.28(14)
N8 Zr3 O9 123.15(13)
N7 Zr3 O9 60.08(12)
N11 Zr3 O11 94.40(14)
N12 Zr3 O11 84.50(14)
N8 Zr3 O11 60.09(12)
N7 Zr3 O11 122.93(12)
O9 Zr3 O11 176.59(12)
N11 Zr3 S5 110.67(12)
N12 Zr3 S5 95.88(12)
N8 Zr3 S5 103.13(10)
N7 Zr3 S5 30.98(9)
O9 Zr3 S5 29.46(9)
O11 Zr3 S5 153.29(9)
N11 Zr3 S6 96.80(12)
N12 Zr3 S6 111.32(12)
N8 Zr3 S6 31.20(10)
N7 Zr3 S6 103.52(10)
O9 Zr3 S6 153.65(8)
O11 Zr3 S6 29.38(8)
S5 Zr3 S6 133.01(4)
O2 S1 O1 114.39(19)
O2 S1 N1 116.15(19)
O1 S1 N1 98.34(18)
O2 S1 C21 108.0(2)
O1 S1 C21 110.4(2)
N1 S1 C21 109.2(2)
O2 S1 Zr1 124.66(14)
O1 S1 Zr1 50.84(12)
N1 S1 Zr1 48.06(13)
C21 S1 Zr1 127.27(15)
O4 S2 O3 116.0(2)
O4 S2 N2 116.4(2)
O3 S2 N2 98.61(18)
O4 S2 C30 108.7(2)
O3 S2 C30 107.9(2)
N2 S2 C30 108.6(2)
O4 S2 Zr1 129.38(14)
O3 S2 Zr1 51.31(13)
N2 S2 Zr1 47.46(13)
C30 S2 Zr1 121.88(16)
O6 S3 O5 114.6(2)
O6 S3 N5 116.7(2)
O5 S3 N5 98.3(2)
O6 S3 C59 108.1(2)
O5 S3 C59 109.1(2)
N5 S3 C59 109.6(2)
O6 S3 Zr2 126.94(16)
O5 S3 Zr2 50.73(13)
N5 S3 Zr2 47.85(14)
C59 S3 Zr2 124.92(16)
O8 S4 O7 115.2(2)
O8 S4 N6 115.6(3)
O7 S4 N6 99.0(2)
O8 S4 C68' 104.1(6)
O7 S4 C68' 111.2(7)
N6 S4 C68' 112.0(8)
O8 S4 C68 111.7(5)
O7 S4 C68 106.7(6)
N6 S4 C68 107.6(7)
C68' S4 C68 7.6(9)
O8 S4 Zr2 126.8(2)
O7 S4 Zr2 52.12(14)
N6 S4 Zr2 47.16(14)
C68' S4 Zr2 129.0(6)
C68 S4 Zr2 121.5(5)
O10 S5 O9 115.0(2)
O10 S5 N7 116.8(2)
O9 S5 N7 97.6(2)
O10 S5 C97 108.0(2)
O9 S5 C97 110.4(2)
N7 S5 C97 108.6(2)
O10 S5 Zr3 124.85(15)
O9 S5 Zr3 50.89(13)
N7 S5 Zr3 47.39(15)
C97 S5 Zr3 127.09(16)
O12 S6 O11 114.8(2)
O12 S6 N8 116.1(2)
O11 S6 N8 98.24(19)
O12 S6 C106 108.2(2)
O11 S6 C106 110.6(2)
N8 S6 C106 108.6(2)
O12 S6 Zr3 123.03(15)
O11 S6 Zr3 52.41(13)
N8 S6 Zr3 46.79(13)
C106 S6 Zr3 128.67(17)
C2 N1 S1 126.0(3)
C2 N1 Zr1 131.6(3)
S1 N1 Zr1 100.28(17)
C12 N2 S2 126.9(3)
C12 N2 Zr1 130.2(3)
S2 N2 Zr1 101.48(18)
C115 N3 C116 111.1(4)
C115 N3 Zr1 122.2(3)
C116 N3 Zr1 124.1(3)
C117 N4 C118 112.2(4)
C117 N4 Zr1 119.8(3)
C118 N4 Zr1 127.1(3)
C40 N5 S3 127.1(3)
C40 N5 Zr2 130.3(3)
S3 N5 Zr2 100.86(19)
C50 N6 S4 126.8(3)
C50 N6 Zr2 130.1(3)
S4 N6 Zr2 101.7(2)
C78 N7 S5 125.2(3)
C78 N7 Zr3 130.6(3)
S5 N7 Zr3 101.63(19)
C88 N8 S6 124.6(3)
C88 N8 Zr3 130.8(3)
S6 N8 Zr3 102.01(18)
C120 N9 C119 112.5(5)
C120 N9 Zr2 119.2(4)
C119 N9 Zr2 125.8(4)
C121 N10 C122 110.7(4)
C121 N10 Zr2 122.3(4)
C122 N10 Zr2 125.8(4)
C124 N11 C123 109.6(4)
C124 N11 Zr3 123.1(4)
C123 N11 Zr3 126.6(3)
C126 N12 C125 109.1(5)
C126 N12 Zr3 126.9(4)
C125 N12 Zr3 123.3(4)
S1 O1 Zr1 99.82(15)
S2 O3 Zr1 99.52(16)
S3 O5 Zr2 99.68(16)
S4 O7 Zr2 98.55(18)
S5 O9 Zr3 99.65(16)
S6 O11 Zr3 98.21(17)
C2 C1 C6 119.4(4)
C2 C1 C11 121.6(4)
C6 C1 C11 119.0(4)
C3 C2 C1 120.7(4)
C3 C2 N1 120.9(4)
C1 C2 N1 118.1(4)
C2 C3 C4 119.6(4)
C2 C3 H3 120.2
C4 C3 H3 120.2
C3 C4 C5 120.5(4)
C3 C4 H4 119.8
C5 C4 H4 119.8
C6 C5 C4 119.3(4)
C6 C5 C10 122.3(4)
C4 C5 C10 118.4(4)
C5 C6 C1 119.9(4)
C5 C6 C7 120.5(4)
C1 C6 C7 119.7(4)
C6 C7 C8 114.2(4)
C6 C7 H7A 108.7
C8 C7 H7A 108.7
C6 C7 H7B 108.7
C8 C7 H7B 108.7
H7A C7 H7B 107.6
C9 C8 C7 110.5(4)
C9 C8 H8A 109.5
C7 C8 H8A 109.5
C9 C8 H8B 109.5
C7 C8 H8B 109.5
H8A C8 H8B 108.1
C8 C9 C10 109.2(4)
C8 C9 H9A 109.8
C10 C9 H9A 109.8
C8 C9 H9B 109.8
C10 C9 H9B 109.8
H9A C9 H9B 108.3
C5 C10 C9 113.3(4)
C5 C10 H10A 108.9
C9 C10 H10A 108.9
C5 C10 H10B 108.9
C9 C10 H10B 108.9
H10A C10 H10B 107.7
C12 C11 C16 120.5(4)
C12 C11 C1 120.8(4)
C16 C11 C1 118.6(4)
C13 C12 C11 119.7(4)
C13 C12 N2 121.2(4)
C11 C12 N2 118.5(4)
C14 C13 C12 119.7(5)
C14 C13 H13 120.1
C12 C13 H13 120.1
C13 C14 C15 121.7(4)
C13 C14 H14 119.2
C15 C14 H14 119.2
C14 C15 C16 119.3(4)
C14 C15 C20 119.6(4)
C16 C15 C20 121.1(5)
C15 C16 C11 118.8(5)
C15 C16 C17 120.7(4)
C11 C16 C17 120.2(4)
C16 C17 C18' 111.2(6)
C16 C17 C18 118.7(5)
C18' C17 C18 27.8(5)
C16 C17 H17A 107.9
C18' C17 H17A 86.1
C18 C17 H17A 107.4
C16 C17 H17B 107.5
C18' C17 H17B 132.5
C18 C17 H17B 107.6
H17A C17 H17B 107.3
C16 C17 H17C 109.3
C18' C17 H17C 108.8
C18 C17 H17C 123.9
H17A C17 H17C 25.9
H17B C17 H17C 82.5
C16 C17 H17D 109.4
C18' C17 H17D 109.9
C18 C17 H17D 82.5
H17A C17 H17D 129.7
H17B C17 H17D 28.7
H17C C17 H17D 108.2
C19 C18 C17 108.0(7)
C19 C18 H18A 110.1
C17 C18 H18A 110.1
C19 C18 H18B 110.1
C17 C18 H18B 110.1
H18A C18 H18B 108.4
C18 C19 C20 113.4(7)
C18 C19 H19A 108.9
C20 C19 H19A 108.9
C18 C19 H19B 108.9
C20 C19 H19B 108.9
H19A C19 H19B 107.7
C19' C18' C17 110.6(9)
C19' C18' H18C 109.5
C17 C18' H18C 109.5
C19' C18' H18D 109.5
C17 C18' H18D 109.5
H18C C18' H18D 108.1
C20 C19' C18' 106.0(9)
C20 C19' H19C 110.5
C18' C19' H19C 110.5
C20 C19' H19D 110.5
C18' C19' H19D 110.5
H19C C19' H19D 108.7
C19' C20 C15 112.5(6)
C19' C20 C19 31.4(5)
C15 C20 C19 114.5(5)
C19' C20 H20A 81.3
C15 C20 H20A 108.7
C19 C20 H20A 109.2
C19' C20 H20B 132.5
C15 C20 H20B 108.2
C19 C20 H20B 108.2
H20A C20 H20B 107.8
C19' C20 H20C 109.1
C15 C20 H20C 108.5
C19 C20 H20C 130.7
H20A C20 H20C 31.0
H20B C20 H20C 78.9
C19' C20 H20D 109.1
C15 C20 H20D 109.3
C19 C20 H20D 79.7
H20A C20 H20D 132.2
H20B C20 H20D 31.8
H20C C20 H20D 108.1
C22 C21 C26 120.1(4)
C22 C21 S1 120.0(4)
C26 C21 S1 119.6(3)
C23 C22 C21 118.5(4)
C23 C22 C27 116.9(4)
C21 C22 C27 124.6(4)
C22 C23 C24 122.9(4)
C22 C23 H23 118.6
C24 C23 H23 118.6
C25 C24 C23 117.5(5)
C25 C24 C28 120.9(5)
C23 C24 C28 121.5(5)
C24 C25 C26 122.8(5)
C24 C25 H25 118.6
C26 C25 H25 118.6
C25 C26 C21 118.1(4)
C25 C26 C29 115.8(4)
C21 C26 C29 126.1(4)
C22 C27 H27A 109.5
C22 C27 H27B 109.5
H27A C27 H27B 109.5
C22 C27 H27C 109.5
H27A C27 H27C 109.5
H27B C27 H27C 109.5
C24 C28 H28A 109.5
C24 C28 H28B 109.5
H28A C28 H28B 109.5
C24 C28 H28C 109.5
H28A C28 H28C 109.5
H28B C28 H28C 109.5
C26 C29 H29A 109.5
C26 C29 H29B 109.5
H29A C29 H29B 109.5
C26 C29 H29C 109.5
H29A C29 H29C 109.5
H29B C29 H29C 109.5
C31 C30 C35 121.0(4)
C31 C30 S2 119.5(3)
C35 C30 S2 119.2(3)
C32 C31 C30 117.9(4)
C32 C31 C36 116.7(4)
C30 C31 C36 125.4(4)
C31 C32 C33 124.0(4)
C31 C32 H32 118.0
C33 C32 H32 118.0
C32 C33 C34 116.7(4)
C32 C33 C37 121.4(5)
C34 C33 C37 121.9(5)
C33 C34 C35 123.5(4)
C33 C34 H34 118.3
C35 C34 H34 118.3
C34 C35 C30 116.7(4)
C34 C35 C38 117.1(4)
C30 C35 C38 126.2(4)
C31 C36 H36A 109.5
C31 C36 H36B 109.5
H36A C36 H36B 109.5
C31 C36 H36C 109.5
H36A C36 H36C 109.5
H36B C36 H36C 109.5
C33 C37 H37A 109.5
C33 C37 H37B 109.5
H37A C37 H37B 109.5
C33 C37 H37C 109.5
H37A C37 H37C 109.5
H37B C37 H37C 109.5
C35 C38 H38A 109.5
C35 C38 H38B 109.5
H38A C38 H38B 109.5
C35 C38 H38C 109.5
H38A C38 H38C 109.5
H38B C38 H38C 109.5
C40 C39 C44 119.9(4)
C40 C39 C49 120.4(4)
C44 C39 C49 119.7(4)
C41 C40 C39 119.5(4)
C41 C40 N5 121.2(4)
C39 C40 N5 118.7(4)
C42 C41 C40 120.2(4)
C42 C41 H41A 119.9
C40 C41 H41A 119.9
C41 C42 C43 121.3(5)
C41 C42 H42A 119.4
C43 C42 H42A 119.4
C42 C43 C44 118.7(4)
C42 C43 C48 118.5(5)
C44 C43 C48 122.8(5)
C43 C44 C39 120.0(4)
C43 C44 C45 119.5(4)
C39 C44 C45 120.5(4)
C44 C45 C46 112.4(8)
C44 C45 C46' 116.6(10)
C46 C45 C46' 23.4(8)
C44 C45 H45A 109.0
C46 C45 H45A 108.7
C46' C45 H45A 123.7
C44 C45 H45B 108.8
C46 C45 H45B 109.9
C46' C45 H45B 87.3
H45A C45 H45B 108.0
C44 C45 H45C 108.7
C46 C45 H45C 89.0
C46' C45 H45C 107.9
H45A C45 H45C 22.4
H45B C45 H45C 126.6
C44 C45 H45D 107.9
C46 C45 H45D 128.3
C46' C45 H45D 107.8
H45A C45 H45D 86.6
H45B C45 H45D 23.6
H45C C45 H45D 107.6
C45 C46 C47 110.2(8)
C45 C46 H46A 109.6
C47 C46 H46A 109.6
C45 C46 H46B 109.6
C47 C46 H46B 109.6
H46A C46 H46B 108.1
C46 C47 C48 106.3(10)
C46 C47 H47A 110.5
C48 C47 H47A 110.5
C46 C47 H47B 110.5
C48 C47 H47B 110.5
H47A C47 H47B 108.7
C47' C46' C45 113.2(12)
C47' C46' H46C 108.9
C45 C46' H46C 108.9
C47' C46' H46D 108.9
C45 C46' H46D 108.9
H46C C46' H46D 107.8
C46' C47' C48 108.1(15)
C46' C47' H47C 110.1
C48 C47' H47C 110.1
C46' C47' H47D 110.1
C48 C47' H47D 110.1
H47C C47' H47D 108.4
C43 C48 C47 114.1(5)
C43 C48 C47' 113.4(7)
C47 C48 C47' 35.2(7)
C43 C48 H48A 108.1
C47 C48 H48A 108.1
C47' C48 H48A 133.7
C43 C48 H48B 109.2
C47 C48 H48B 109.5
C47' C48 H48B 77.4
H48A C48 H48B 107.8
C43 C48 H48C 108.7
C47 C48 H48C 76.1
C47' C48 H48C 108.9
H48A C48 H48C 35.5
H48B C48 H48C 134.6
C43 C48 H48D 108.8
C47 C48 H48D 132.9
C47' C48 H48D 109.0
H48A C48 H48D 75.0
H48B C48 H48D 35.1
H48C C48 H48D 107.9
C50 C49 C54 120.5(5)
C50 C49 C39 121.0(4)
C54 C49 C39 118.5(5)
C49 C50 C51 119.7(5)
C49 C50 N6 118.6(4)
C51 C50 N6 121.1(5)
C52 C51 C50 118.4(6)
C52 C51 H51A 120.8
C50 C51 H51A 120.8
C53 C52 C51 122.5(5)
C53 C52 H52A 118.8
C51 C52 H52A 118.8
C52 C53 C54 119.2(6)
C52 C53 C58 118.6(6)
C54 C53 C58 122.1(6)
C53 C54 C49 119.5(6)
C53 C54 C55 120.2(5)
C49 C54 C55 120.2(5)
C54 C55 C56 119.0(7)
C54 C55 C56' 112.8(9)
C56 C55 C56' 31.2(7)
C54 C55 H55A 108.3
C56 C55 H55A 106.7
C56' C55 H55A 81.1
C54 C55 H55B 107.4
C56 C55 H55B 107.6
C56' C55 H55B 133.7
H55A C55 H55B 107.3
C54 C55 H55C 109.2
C56 C55 H55C 125.7
C56' C55 H55C 108.0
H55A C55 H55C 30.6
H55B C55 H55C 78.2
C54 C55 H55D 109.0
C56 C55 H55D 79.1
C56' C55 H55D 109.5
H55A C55 H55D 132.6
H55B C55 H55D 32.9
H55C C55 H55D 108.1
C57 C56 C55 106.1(10)
C57 C56 H56A 110.5
C55 C56 H56A 110.5
C57 C56 H56B 110.5
C55 C56 H56B 110.5
H56A C56 H56B 108.7
C58 C57 C56 117.4(11)
C58 C57 H57A 108.0
C56 C57 H57A 108.0
C58 C57 H57B 107.9
C56 C57 H57B 107.9
H57A C57 H57B 107.2
C57' C56' C55 111.9(13)
C57' C56' H56C 109.2
C55 C56' H56C 109.2
C57' C56' H56D 109.2
C55 C56' H56D 109.2
H56C C56' H56D 107.9
C56' C57' C58 108.3(13)
C56' C57' H57C 110.0
C58 C57' H57C 110.0
C56' C57' H57D 110.0
C58 C57' H57D 110.0
H57C C57' H57D 108.4
C57 C58 C53 112.8(8)
C57 C58 C57' 23.0(8)
C53 C58 C57' 116.3(9)
C57 C58 H58A 108.9
C53 C58 H58A 109.0
C57' C58 H58A 86.9
C57 C58 H58B 108.8
C53 C58 H58B 108.9
C57' C58 H58B 124.1
H58A C58 H58B 108.2
C57 C58 H58C 127.3
C53 C58 H58C 107.3
C57' C58 H58C 107.3
H58A C58 H58C 22.8
H58B C58 H58C 88.0
C57 C58 H58D 91.1
C53 C58 H58D 108.1
C57' C58 H58D 110.0
H58A C58 H58D 125.7
H58B C58 H58D 20.6
H58C C58 H58D 107.5
C60 C59 C64 119.6(5)
C60 C59 S3 120.6(4)
C64 C59 S3 119.5(4)
C61 C60 C59 118.9(5)
C61 C60 C65 117.2(4)
C59 C60 C65 123.9(5)
C62 C61 C60 122.3(5)
C62 C61 H61A 118.8
C60 C61 H61A 118.8
C63 C62 C61 118.3(5)
C63 C62 C66 120.8(5)
C61 C62 C66 120.9(5)
C62 C63 C64 123.1(5)
C62 C63 H63A 118.5
C64 C63 H63A 118.5
C63 C64 C59 117.8(5)
C63 C64 C67 116.9(5)
C59 C64 C67 125.3(5)
C60 C65 H65A 109.5
C60 C65 H65B 109.5
H65A C65 H65B 109.5
C60 C65 H65C 109.5
H65A C65 H65C 109.5
H65B C65 H65C 109.5
C62 C66 H66A 109.5
C62 C66 H66B 109.5
H66A C66 H66B 109.5
C62 C66 H66C 109.5
H66A C66 H66C 109.5
H66B C66 H66C 109.5
C64 C67 H67A 109.5
C64 C67 H67B 109.5
H67A C67 H67B 109.5
C64 C67 H67C 109.5
H67A C67 H67C 109.5
H67B C67 H67C 109.5
C69 C68 C73 120.0
C69 C68 S4 120.3(7)
C73 C68 S4 119.7(7)
C70 C69 C68 120.0
C70 C69 C74 112.8(11)
C68 C69 C74 126.9(11)
C71 C70 C69 120.0
C71 C70 H70A 120.0
C69 C70 H70A 120.0
C70 C71 C72 120.0
C70 C71 C75 119.9(8)
C72 C71 C75 120.1(8)
C71 C72 C73 120.0
C71 C72 H72A 120.0
C73 C72 H72A 120.0
C72 C73 C68 120.0
C72 C73 C76 113.8(14)
C68 C73 C76 126.1(14)
C69 C74 H74A 109.5
C69 C74 H74B 109.5
H74A C74 H74B 109.5
C69 C74 H74C 109.5
H74A C74 H74C 109.5
H74B C74 H74C 109.5
C71 C75 H75A 109.5
C71 C75 H75B 109.5
H75A C75 H75B 109.5
C71 C75 H75C 109.5
H75A C75 H75C 109.5
H75B C75 H75C 109.5
C73 C76 H76A 109.5
C73 C76 H76B 109.5
H76A C76 H76B 109.5
C73 C76 H76C 109.5
H76A C76 H76C 109.5
H76B C76 H76C 109.5
C69' C68' C73' 120.0
C69' C68' S4 121.1(9)
C73' C68' S4 118.9(9)
C68' C69' C70' 120.0
C68' C69' C74' 125.1(11)
C70' C69' C74' 114.8(11)
C71' C70' C69' 120.0
C71' C70' H70B 120.0
C69' C70' H70B 120.0
C70' C71' C72' 120.0
C70' C71' C75' 121.6(9)
C72' C71' C75' 118.4(9)
C71' C72' C73' 120.0
C71' C72' H72B 120.0
C73' C72' H72B 120.0
C72' C73' C68' 120.0
C72' C73' C76' 115.5(16)
C68' C73' C76' 124.5(17)
C69' C74' H74D 109.5
C69' C74' H74E 109.5
H74D C74' H74E 109.5
C69' C74' H74F 109.5
H74D C74' H74F 109.5
H74E C74' H74F 109.5
C71' C75' H75D 109.5
C71' C75' H75E 109.5
H75D C75' H75E 109.5
C71' C75' H75F 109.5
H75D C75' H75F 109.5
H75E C75' H75F 109.5
C73' C76' H76D 109.5
C73' C76' H76E 109.5
H76D C76' H76E 109.5
C73' C76' H76F 109.5
H76D C76' H76F 109.5
H76E C76' H76F 109.5
C78 C77 C82 119.7(4)
C78 C77 C87 120.0(4)
C82 C77 C87 120.3(4)
C77 C78 C79 120.3(4)
C77 C78 N7 118.7(4)
C79 C78 N7 120.6(4)
C80 C79 C78 119.1(4)
C80 C79 H79 120.4
C78 C79 H79 120.4
C79 C80 C81 122.1(5)
C79 C80 H80 119.0
C81 C80 H80 119.0
C80 C81 C82 118.8(5)
C80 C81 C86 119.7(5)
C82 C81 C86 121.5(5)
C81 C82 C77 119.6(4)
C81 C82 C83 119.6(4)
C77 C82 C83 120.7(4)
C82 C83 C84 114.1(4)
C82 C83 H83A 108.7
C84 C83 H83A 108.7
C82 C83 H83B 108.7
C84 C83 H83B 108.7
H83A C83 H83B 107.6
C85 C84 C83 110.1(4)
C85 C84 H84A 109.7
C83 C84 H84A 109.6
C85 C84 H84B 109.6
C83 C84 H84B 109.7
H84A C84 H84B 108.2
C84 C85 C86 111.0(5)
C84 C85 H85A 109.4
C86 C85 H85A 109.4
C84 C85 H85B 109.4
C86 C85 H85B 109.4
H85A C85 H85B 108.0
C81 C86 C85 115.0(5)
C81 C86 H86A 108.5
C85 C86 H86A 108.5
C81 C86 H86B 108.5
C85 C86 H86B 108.5
H86A C86 H86B 107.5
C88 C87 C92 119.1(4)
C88 C87 C77 121.4(4)
C92 C87 C77 119.4(4)
C87 C88 C89 120.8(4)
C87 C88 N8 118.0(4)
C89 C88 N8 120.6(4)
C90 C89 C88 118.9(5)
C90 C89 H89 120.6
C88 C89 H89 120.6
C91 C90 C89 121.7(4)
C91 C90 H90 119.2
C89 C90 H90 119.2
C90 C91 C92 119.5(4)
C90 C91 C96 119.2(4)
C92 C91 C96 121.3(5)
C87 C92 C91 119.9(5)
C87 C92 C93 119.5(4)
C91 C92 C93 120.5(4)
C92 C93 C94 114.5(5)
C92 C93 H93A 108.6
C94 C93 H93A 108.6
C92 C93 H93B 108.6
C94 C93 H93B 108.6
H93A C93 H93B 107.6
C95 C94 C93 111.7(6)
C95 C94 H94A 109.3
C93 C94 H94A 109.3
C95 C94 H94B 109.3
C93 C94 H94B 109.3
H94A C94 H94B 107.9
C94 C95 C96 111.7(5)
C94 C95 H95A 109.3
C96 C95 H95A 109.3
C94 C95 H95B 109.3
C96 C95 H95B 109.3
H95A C95 H95B 107.9
C91 C96 C95 113.4(4)
C91 C96 H96A 108.9
C95 C96 H96A 108.9
C91 C96 H96B 108.9
C95 C96 H96B 108.9
H96A C96 H96B 107.7
C98 C97 C102 121.1(4)
C98 C97 S5 119.7(4)
C102 C97 S5 119.1(4)
C99 C98 C97 118.1(5)
C99 C98 C103 116.1(4)
C97 C98 C103 125.7(5)
C100 C99 C98 122.2(4)
C100 C99 H99 118.9
C98 C99 H99 118.9
C99 C100 C101 119.4(5)
C99 C100 C104 120.8(5)
C101 C100 C104 119.9(5)
C100 C101 C102 122.0(5)
C100 C101 H101 119.0
C102 C101 H101 119.0
C101 C102 C97 117.2(5)
C101 C102 C105 116.7(5)
C97 C102 C105 126.1(5)
C98 C103 H10C 109.5
C98 C103 H10D 109.5
H10C C103 H10D 109.5
C98 C103 H10E 109.5
H10C C103 H10E 109.5
H10D C103 H10E 109.5
C100 C104 H10F 109.5
C100 C104 H10G 109.5
H10F C104 H10G 109.5
C100 C104 H10H 109.5
H10F C104 H10H 109.5
H10G C104 H10H 109.5
C102 C105 H10I 109.5
C102 C105 H10J 109.5
H10I C105 H10J 109.5
C102 C105 H10K 109.5
H10I C105 H10K 109.5
H10J C105 H10K 109.5
C107 C106 C111 120.3(4)
C107 C106 S6 119.5(4)
C111 C106 S6 120.1(4)
C106 C107 C108 118.2(5)
C106 C107 C112 123.7(5)
C108 C107 C112 118.0(5)
C109 C108 C107 122.7(5)
C109 C108 H108 118.7
C107 C108 H108 118.7
C110 C109 C108 117.6(5)
C110 C109 C113 120.9(5)
C108 C109 C113 121.5(5)
C109 C110 C111 123.0(5)
C109 C110 H110 118.5
C111 C110 H110 118.5
C110 C111 C106 118.2(5)
C110 C111 C114 116.3(4)
C106 C111 C114 125.5(4)
C107 C112 H11A 109.5
C107 C112 H11B 109.5
H11A C112 H11B 109.5
C107 C112 H11C 109.5
H11A C112 H11C 109.5
H11B C112 H11C 109.5
C109 C113 H11D 109.5
C109 C113 H11E 109.5
H11D C113 H11E 109.5
C109 C113 H11F 109.5
H11D C113 H11F 109.5
H11E C113 H11F 109.5
C111 C114 H11G 109.5
C111 C114 H11H 109.5
H11G C114 H11H 109.5
C111 C114 H11I 109.5
H11G C114 H11I 109.5
H11H C114 H11I 109.5
N3 C115 H11J 109.5
N3 C115 H11K 109.5
H11J C115 H11K 109.5
N3 C115 H11L 109.5
H11J C115 H11L 109.5
H11K C115 H11L 109.5
N3 C116 H11M 109.5
N3 C116 H11N 109.5
H11M C116 H11N 109.5
N3 C116 H11O 109.5
H11M C116 H11O 109.5
H11N C116 H11O 109.5
N4 C117 H11P 109.5
N4 C117 H11Q 109.5
H11P C117 H11Q 109.5
N4 C117 H11R 109.5
H11P C117 H11R 109.5
H11Q C117 H11R 109.5
N4 C118 H11S 109.5
N4 C118 H11T 109.5
H11S C118 H11T 109.5
N4 C118 H11U 109.5
H11S C118 H11U 109.5
H11T C118 H11U 109.5
N9 C119 H11V 109.5
N9 C119 H11W 109.5
H11V C119 H11W 109.5
N9 C119 H11X 109.5
H11V C119 H11X 109.5
H11W C119 H11X 109.5
N9 C120 H12P 109.5
N9 C120 H12Q 109.5
H12P C120 H12Q 109.5
N9 C120 H12R 109.5
H12P C120 H12R 109.5
H12Q C120 H12R 109.5
N10 C121 H12S 109.5
N10 C121 H12T 109.5
H12S C121 H12T 109.5
N10 C121 H12U 109.5
H12S C121 H12U 109.5
H12T C121 H12U 109.5
N10 C122 H12V 109.5
N10 C122 H12W 109.5
H12V C122 H12W 109.5
N10 C122 H12X 109.5
H12V C122 H12X 109.5
H12W C122 H12X 109.5
N11 C123 H12A 109.5
N11 C123 H12B 109.5
H12A C123 H12B 109.5
N11 C123 H12C 109.5
H12A C123 H12C 109.5
H12B C123 H12C 109.5
N11 C124 H12D 109.5
N11 C124 H12E 109.5
H12D C124 H12E 109.5
N11 C124 H12F 109.5
H12D C124 H12F 109.5
H12E C124 H12F 109.5
N12 C125 H12G 109.5
N12 C125 H12H 109.5
H12G C125 H12H 109.5
N12 C125 H12I 109.5
H12G C125 H12I 109.5
H12H C125 H12I 109.5
N12 C126 H12J 109.5
N12 C126 H12K 109.5
H12J C126 H12K 109.5
N12 C126 H12L 109.5
H12J C126 H12L 109.5
H12K C126 H12L 109.5
C128 C127 H12M 109.5
C128 C127 H12N 109.5
H12M C127 H12N 109.5
C128 C127 H12O 109.5
H12M C127 H12O 109.5
H12N C127 H12O 109.5
C129 C128 C133 116.6(7)
C129 C128 C127 127.1(9)
C133 C128 C127 116.2(10)
C130 C129 C128 122.9(8)
C130 C129 H129 118.6
C128 C129 H129 118.6
C129 C130 C131 120.0(9)
C129 C130 H130 120.0
C131 C130 H130 120.0
C130 C131 C132 121.4(9)
C130 C131 H131 119.3
C132 C131 H131 119.3
C133 C132 C131 121.0(7)
C133 C132 H132 119.5
C131 C132 H132 119.5
C132 C133 C128 118.0(8)
C132 C133 H133 121.0
C128 C133 H133 121.0
C135 C134 H13A 109.5
C135 C134 H13B 109.5
H13A C134 H13B 109.5
C135 C134 H13C 109.5
H13A C134 H13C 109.5
H13B C134 H13C 109.5
C136 C135 C140 116.9(6)
C136 C135 C134 121.9(5)
C140 C135 C134 121.2(6)
C137 C136 C135 123.4(6)
C137 C136 H136 118.3
C135 C136 H136 118.3
C136 C137 C138 119.3(6)
C136 C137 H137 120.4
C138 C137 H137 120.4
C139 C138 C137 118.2(6)
C139 C138 H138 120.9
C137 C138 H138 120.9
C140 C139 C138 121.4(6)
C140 C139 H139 119.3
C138 C139 H139 119.3
C139 C140 C135 120.8(6)
C139 C140 H140 119.6
C135 C140 H140 119.6
C143 C142 C147 120.0
C143 C142 C141 120.3(4)
C147 C142 C141 119.7(4)
C144 C143 C142 120.0
C144 C143 H143 120.0
C142 C143 H143 120.0
C143 C144 C145 120.0
C143 C144 H144 120.0
C145 C144 H144 120.0
C146 C145 C144 120.0
C146 C145 H145 120.0
C144 C145 H145 120.0
C145 C146 C147 120.0
C145 C146 H146 120.0
C147 C146 H146 120.0
C146 C147 C142 120.0
C146 C147 H147 120.0
C142 C147 H147 120.0
C149 C148 H14D 109.5
C149 C148 H14E 109.5
H14D C148 H14E 109.5
C149 C148 H14F 109.5
H14D C148 H14F 109.5
H14E C148 H14F 109.5
C150 C149 C154 120.0
C150 C149 C148 120.2(4)
C154 C149 C148 119.8(4)
C149 C150 C151 120.0
C149 C150 H15A 120.0
C151 C150 H15A 120.0
C152 C151 C150 120.0
C152 C151 H15B 120.0
C150 C151 H15B 120.0
C153 C152 C151 120.0
C153 C152 H15C 120.0
C151 C152 H15C 120.0
C152 C153 C154 120.0
C152 C153 H15D 120.0
C154 C153 H15D 120.0
C153 C154 C149 120.0
C153 C154 H15E 120.0
C149 C154 H15E 120.0

loop_
_geom_bond_atom_site_label_1
_geom_bond_atom_site_label_2
_geom_bond_distance
Zr1 N4 2.015(4)
Zr1 N3 2.037(4)
Zr1 N2 2.247(3)
Zr1 N1 2.252(4)
Zr1 O1 2.344(3)
Zr1 O3 2.365(3)
Zr1 S1 2.9790(14)
Zr1 S2 2.9887(12)
Zr2 N10 2.038(4)
Zr2 N9 2.041(4)
Zr2 N6 2.239(4)
Zr2 N5 2.247(4)
Zr2 O5 2.338(3)
Zr2 O7 2.386(4)
Zr2 S3 2.9768(15)
Zr2 S4 2.9897(14)
Zr3 N11 2.041(4)
Zr3 N12 2.046(4)
Zr3 N8 2.226(4)
Zr3 N7 2.239(4)
Zr3 O9 2.346(3)
Zr3 O11 2.391(3)
Zr3 S5 2.9802(15)
Zr3 S6 2.9868(13)
S1 O2 1.432(3)
S1 O1 1.482(3)
S1 N1 1.589(4)
S1 C21 1.787(5)
S2 O4 1.425(3)
S2 O3 1.477(3)
S2 N2 1.574(4)
S2 C30 1.779(5)
S3 O6 1.422(3)
S3 O5 1.491(4)
S3 N5 1.574(4)
S3 C59 1.788(5)
S4 O8 1.425(4)
S4 O7 1.481(4)
S4 N6 1.578(4)
S4 C68' 1.737(7)
S4 C68 1.859(6)
S5 O10 1.446(3)
S5 O9 1.487(4)
S5 N7 1.566(4)
S5 C97 1.787(5)
S6 O12 1.438(3)
S6 O11 1.480(3)
S6 N8 1.582(4)
S6 C106 1.790(5)
N1 C2 1.414(5)
N2 C12 1.427(6)
N3 C115 1.442(7)
N3 C116 1.468(6)
N4 C117 1.451(6)
N4 C118 1.454(6)
N5 C40 1.422(6)
N6 C50 1.429(6)
N7 C78 1.450(6)
N8 C88 1.430(6)
N9 C120 1.433(8)
N9 C119 1.440(7)
N10 C121 1.450(7)
N10 C122 1.454(6)
N11 C124 1.438(6)
N11 C123 1.454(6)
N12 C126 1.426(7)
N12 C125 1.440(8)
C1 C2 1.397(6)
C1 C6 1.416(6)
C1 C11 1.511(6)
C2 C3 1.384(6)
C3 C4 1.399(6)
C3 H3 0.9500
C4 C5 1.408(6)
C4 H4 0.9500
C5 C6 1.396(6)
C5 C10 1.511(6)
C6 C7 1.513(6)
C7 C8 1.538(6)
C7 H7A 0.9900
C7 H7B 0.9900
C8 C9 1.523(7)
C8 H8A 0.9900
C8 H8B 0.9900
C9 C10 1.526(6)
C9 H9A 0.9900
C9 H9B 0.9900
C10 H10A 0.9900
C10 H10B 0.9900
C11 C12 1.395(6)
C11 C16 1.407(6)
C12 C13 1.390(6)
C13 C14 1.376(7)
C13 H13 0.9500
C14 C15 1.387(7)
C14 H14 0.9500
C15 C16 1.405(6)
C15 C20 1.511(7)
C16 C17 1.510(7)
C17 C18' 1.532(8)
C17 C18 1.536(7)
C17 H17A 0.9600
C17 H17B 0.9601
C17 H17C 0.9601
C17 H17D 0.9599
C18 C19 1.531(8)
C18 H18A 0.9900
C18 H18B 0.9900
C19 C20 1.575(8)
C19 H19A 0.9900
C19 H19B 0.9900
C18' C19' 1.516(9)
C18' H18C 0.9900
C18' H18D 0.9900
C19' C20 1.506(9)
C19' H19C 0.9900
C19' H19D 0.9900
C20 H20A 0.9599
C20 H20B 0.9600
C20 H20C 0.9600
C20 H20D 0.9601
C21 C22 1.413(6)
C21 C26 1.421(6)
C22 C23 1.378(7)
C22 C27 1.515(7)
C23 C24 1.396(7)
C23 H23 0.9500
C24 C25 1.387(7)
C24 C28 1.509(7)
C25 C26 1.388(7)
C25 H25 0.9500
C26 C29 1.522(6)
C27 H27A 0.9800
C27 H27B 0.9800
C27 H27C 0.9800
C28 H28A 0.9800
C28 H28B 0.9800
C28 H28C 0.9800
C29 H29A 0.9800
C29 H29B 0.9800
C29 H29C 0.9800
C30 C31 1.407(6)
C30 C35 1.426(6)
C31 C32 1.377(7)
C31 C36 1.526(6)
C32 C33 1.385(7)
C32 H32 0.9500
C33 C34 1.392(7)
C33 C37 1.502(7)
C34 C35 1.400(7)
C34 H34 0.9500
C35 C38 1.504(6)
C36 H36A 0.9800
C36 H36B 0.9800
C36 H36C 0.9800
C37 H37A 0.9800
C37 H37B 0.9800
C37 H37C 0.9800
C38 H38A 0.9800
C38 H38B 0.9800
C38 H38C 0.9800
C39 C40 1.403(6)
C39 C44 1.418(6)
C39 C49 1.504(6)
C40 C41 1.396(6)
C41 C42 1.395(7)
C41 H41A 0.9500
C42 C43 1.401(7)
C42 H42A 0.9500
C43 C44 1.405(7)
C43 C48 1.509(7)
C44 C45 1.502(7)
C45 C46 1.529(8)
C45 C46' 1.537(9)
C45 H45A 0.9602
C45 H45B 0.9601
C45 H45C 0.9602
C45 H45D 0.9602
C46 C47 1.530(9)
C46 H46A 0.9900
C46 H46B 0.9900
C47 C48 1.531(8)
C47 H47A 0.9900
C47 H47B 0.9900
C46' C47' 1.529(10)
C46' H46C 0.9900
C46' H46D 0.9900
C47' C48 1.544(9)
C47' H47C 0.9900
C47' H47D 0.9900
C48 H48A 0.9602
C48 H48B 0.9601
C48 H48C 0.9600
C48 H48D 0.9601
C49 C50 1.394(7)
C49 C54 1.404(7)
C50 C51 1.398(6)
C51 C52 1.394(9)
C51 H51A 0.9500
C52 C53 1.373(9)
C52 H52A 0.9500
C53 C54 1.389(7)
C53 C58 1.512(8)
C54 C55 1.502(8)
C55 C56 1.530(8)
C55 C56' 1.556(9)
C55 H55A 0.9601
C55 H55B 0.9600
C55 H55C 0.9600
C55 H55D 0.9600
C56 C57 1.527(9)
C56 H56A 0.9900
C56 H56B 0.9900
C57 C58 1.508(9)
C57 H57A 0.9900
C57 H57B 0.9900
C56' C57' 1.517(10)
C56' H56C 0.9900
C56' H56D 0.9900
C57' C58 1.518(9)
C57' H57C 0.9900
C57' H57D 0.9900
C58 H58A 0.9600
C58 H58B 0.9600
C58 H58C 0.9600
C58 H58D 0.9600
C59 C60 1.417(6)
C59 C64 1.423(7)
C60 C61 1.384(7)
C60 C65 1.536(7)
C61 C62 1.382(7)
C61 H61A 0.9500
C62 C63 1.375(7)
C62 C66 1.516(7)
C63 C64 1.395(7)
C63 H63A 0.9500
C64 C67 1.512(7)
C65 H65A 0.9800
C65 H65B 0.9800
C65 H65C 0.9800
C66 H66A 0.9800
C66 H66B 0.9800
C66 H66C 0.9800
C67 H67A 0.9800
C67 H67B 0.9800
C67 H67C 0.9800
C68 C69 1.3900
C68 C73 1.3900
C69 C70 1.3900
C69 C74 1.509(9)
C70 C71 1.3900
C70 H70A 0.9500
C71 C72 1.3900
C71 C75 1.534(9)
C72 C73 1.3900
C72 H72A 0.9500
C73 C76 1.503(9)
C74 H74A 0.9800
C74 H74B 0.9800
C74 H74C 0.9800
C75 H75A 0.9800
C75 H75B 0.9800
C75 H75C 0.9800
C76 H76A 0.9800
C76 H76B 0.9800
C76 H76C 0.9800
C68' C69' 1.3900
C68' C73' 1.3900
C69' C70' 1.3900
C69' C74' 1.507(9)
C70' C71' 1.3900
C70' H70B 0.9500
C71' C72' 1.3900
C71' C75' 1.506(9)
C72' C73' 1.3900
C72' H72B 0.9500
C73' C76' 1.505(9)
C74' H74D 0.9800
C74' H74E 0.9800
C74' H74F 0.9800
C75' H75D 0.9800
C75' H75E 0.9800
C75' H75F 0.9800
C76' H76D 0.9800
C76' H76E 0.9800
C76' H76F 0.9800
C77 C78 1.391(6)
C77 C82 1.424(6)
C77 C87 1.513(6)
C78 C79 1.397(6)
C79 C80 1.389(7)
C79 H79 0.9500
C80 C81 1.390(7)
C80 H80 0.9500
C81 C82 1.404(6)
C81 C86 1.512(7)
C82 C83 1.506(6)
C83 C84 1.529(7)
C83 H83A 0.9900
C83 H83B 0.9900
C84 C85 1.491(8)
C84 H84A 0.9900
C84 H84B 0.9900
C85 C86 1.517(8)
C85 H85A 0.9900
C85 H85B 0.9900
C86 H86A 0.9900
C86 H86B 0.9900
C87 C88 1.398(7)
C87 C92 1.405(6)
C88 C89 1.403(6)
C89 C90 1.387(7)
C89 H89 0.9500
C90 C91 1.378(7)
C90 H90 0.9500
C91 C92 1.411(6)
C91 C96 1.519(7)
C92 C93 1.516(7)
C93 C94 1.520(8)
C93 H93A 0.9900
C93 H93B 0.9900
C94 C95 1.467(8)
C94 H94A 0.9900
C94 H94B 0.9900
C95 C96 1.538(8)
C95 H95A 0.9900
C95 H95B 0.9900
C96 H96A 0.9900
C96 H96B 0.9900
C97 C98 1.411(6)
C97 C102 1.429(7)
C98 C99 1.389(7)
C98 C103 1.502(7)
C99 C100 1.378(7)
C99 H99 0.9500
C100 C101 1.386(7)
C100 C104 1.523(7)
C101 C102 1.402(7)
C101 H101 0.9500
C102 C105 1.515(7)
C103 H10C 0.9800
C103 H10D 0.9800
C103 H10E 0.9800
C104 H10F 0.9800
C104 H10G 0.9800
C104 H10H 0.9800
C105 H10I 0.9800
C105 H10J 0.9800
C105 H10K 0.9800
C106 C107 1.406(7)
C106 C111 1.417(6)
C107 C108 1.409(7)
C107 C112 1.505(7)
C108 C109 1.389(7)
C108 H108 0.9500
C109 C110 1.378(7)
C109 C113 1.510(7)
C110 C111 1.404(7)
C110 H110 0.9500
C111 C114 1.526(7)
C112 H11A 0.9800
C112 H11B 0.9800
C112 H11C 0.9800
C113 H11D 0.9800
C113 H11E 0.9800
C113 H11F 0.9800
C114 H11G 0.9800
C114 H11H 0.9800
C114 H11I 0.9800
C115 H11J 0.9800
C115 H11K 0.9800
C115 H11L 0.9800
C116 H11M 0.9800
C116 H11N 0.9800
C116 H11O 0.9800
C117 H11P 0.9800
C117 H11Q 0.9800
C117 H11R 0.9800
C118 H11S 0.9800
C118 H11T 0.9800
C118 H11U 0.9800
C119 H11V 0.9800
C119 H11W 0.9800
C119 H11X 0.9800
C120 H12P 0.9800
C120 H12Q 0.9800
C120 H12R 0.9800
C121 H12S 0.9800
C121 H12T 0.9800
C121 H12U 0.9800
C122 H12V 0.9800
C122 H12W 0.9800
C122 H12X 0.9800
C123 H12A 0.9800
C123 H12B 0.9800
C123 H12C 0.9800
C124 H12D 0.9800
C124 H12E 0.9800
C124 H12F 0.9800
C125 H12G 0.9800
C125 H12H 0.9800
C125 H12I 0.9800
C126 H12J 0.9800
C126 H12K 0.9800
C126 H12L 0.9800
C127 C128 1.444(12)
C127 H12M 0.9800
C127 H12N 0.9800
C127 H12O 0.9800
C128 C129 1.414(12)
C128 C133 1.440(10)
C129 C130 1.322(12)
C129 H129 0.9500
C130 C131 1.337(10)
C130 H130 0.9500
C131 C132 1.384(10)
C131 H131 0.9500
C132 C133 1.368(10)
C132 H132 0.9500
C133 H133 0.9500
C134 C135 1.517(8)
C134 H13A 0.9800
C134 H13B 0.9800
C134 H13C 0.9800
C135 C136 1.376(8)
C135 C140 1.394(8)
C136 C137 1.366(9)
C136 H136 0.9500
C137 C138 1.393(9)
C137 H137 0.9500
C138 C139 1.391(10)
C138 H138 0.9500
C139 C140 1.366(10)
C139 H139 0.9500
C140 H140 0.9500
C141 C142 1.503(7)
C141 H14A 0.9800
C141 H14B 0.9800
C141 H14C 0.9800
C142 C143 1.3900
C142 C147 1.3900
C143 C144 1.3900
C143 H143 0.9500
C144 C145 1.3900
C144 H144 0.9500
C145 C146 1.3900
C145 H145 0.9500
C146 C147 1.3900
C146 H146 0.9500
C147 H147 0.9500
C148 C149 1.491(7)
C148 H14D 0.9800
C148 H14E 0.9800
C148 H14F 0.9800
C149 C150 1.3900
C149 C154 1.3900
C150 C151 1.3900
C150 H15A 0.9500
C151 C152 1.3900
C151 H15B 0.9500
C152 C153 1.3900
C152 H15C 0.9500
C153 C154 1.3900
C153 H15D 0.9500
C154 H15E 0.9500

loop_
_geom_torsion_atom_site_label_1
_geom_torsion_atom_site_label_2
_geom_torsion_atom_site_label_3
_geom_torsion_atom_site_label_4
_geom_torsion
N4 Zr1 S1 O2 125.3(2)
N3 Zr1 S1 O2 16.4(2)
N2 Zr1 S1 O2 -126.4(2)
N1 Zr1 S1 O2 -95.7(2)
O1 Zr1 S1 O2 94.8(2)
O3 Zr1 S1 O2 -74.2(2)
S2 Zr1 S1 O2 -111.10(18)
N4 Zr1 S1 O1 30.5(2)
N3 Zr1 S1 O1 -78.4(2)
N2 Zr1 S1 O1 138.79(19)
N1 Zr1 S1 O1 169.5(2)
O3 Zr1 S1 O1 -169.0(2)
S2 Zr1 S1 O1 154.06(16)
N4 Zr1 S1 N1 -139.0(2)
N3 Zr1 S1 N1 112.1(2)
N2 Zr1 S1 N1 -30.69(19)
O1 Zr1 S1 N1 -169.5(2)
O3 Zr1 S1 N1 21.5(2)
S2 Zr1 S1 N1 -15.41(18)
N4 Zr1 S1 C21 -56.3(2)
N3 Zr1 S1 C21 -165.3(2)
N2 Zr1 S1 C21 51.9(2)
N1 Zr1 S1 C21 82.6(2)
O1 Zr1 S1 C21 -86.8(2)
O3 Zr1 S1 C21 104.1(2)
S2 Zr1 S1 C21 67.22(19)
N4 Zr1 S2 O4 7.7(2)
N3 Zr1 S2 O4 116.2(2)
N2 Zr1 S2 O4 -91.6(3)
N1 Zr1 S2 O4 -129.4(2)
O1 Zr1 S2 O4 -89.3(3)
O3 Zr1 S2 O4 93.9(3)
S1 Zr1 S2 O4 -121.2(2)
N4 Zr1 S2 O3 -86.2(2)
N3 Zr1 S2 O3 22.3(2)
N2 Zr1 S2 O3 174.5(2)
N1 Zr1 S2 O3 136.66(19)
O1 Zr1 S2 O3 176.8(3)
S1 Zr1 S2 O3 144.85(17)
N4 Zr1 S2 N2 99.3(2)
N3 Zr1 S2 N2 -152.2(2)
N1 Zr1 S2 N2 -37.8(2)
O1 Zr1 S2 N2 2.3(3)
O3 Zr1 S2 N2 -174.5(2)
S1 Zr1 S2 N2 -29.63(18)
N4 Zr1 S2 C30 -174.2(2)
N3 Zr1 S2 C30 -65.7(2)
N2 Zr1 S2 C30 86.5(3)
N1 Zr1 S2 C30 48.7(2)
O1 Zr1 S2 C30 88.8(3)
O3 Zr1 S2 C30 -88.0(2)
S1 Zr1 S2 C30 56.85(19)
N10 Zr2 S3 O6 119.4(2)
N9 Zr2 S3 O6 10.5(2)
N6 Zr2 S3 O6 -128.6(2)
N5 Zr2 S3 O6 -94.5(3)
O5 Zr2 S3 O6 93.3(3)
O7 Zr2 S3 O6 -79.9(3)
S4 Zr2 S3 O6 -115.5(2)
N10 Zr2 S3 O5 26.1(2)
N9 Zr2 S3 O5 -82.8(2)
N6 Zr2 S3 O5 138.1(2)
N5 Zr2 S3 O5 172.2(3)
O7 Zr2 S3 O5 -173.2(3)
S4 Zr2 S3 O5 151.21(17)
N10 Zr2 S3 N5 -146.2(2)
N9 Zr2 S3 N5 104.9(2)
N6 Zr2 S3 N5 -34.1(2)
O5 Zr2 S3 N5 -172.2(3)
O7 Zr2 S3 N5 14.6(3)
S4 Zr2 S3 N5 -21.0(2)
N10 Zr2 S3 C59 -60.8(2)
N9 Zr2 S3 C59 -169.7(2)
N6 Zr2 S3 C59 51.3(2)
N5 Zr2 S3 C59 85.4(3)
O5 Zr2 S3 C59 -86.8(3)
O7 Zr2 S3 C59 100.0(3)
S4 Zr2 S3 C59 64.4(2)
N10 Zr2 S4 O8 12.9(3)
N9 Zr2 S4 O8 121.3(3)
N6 Zr2 S4 O8 -92.4(3)
N5 Zr2 S4 O8 -128.7(3)
O5 Zr2 S4 O8 -83.9(3)
O7 Zr2 S4 O8 95.3(3)
S3 Zr2 S4 O8 -117.7(2)
N10 Zr2 S4 O7 -82.4(2)
N9 Zr2 S4 O7 26.1(2)
N6 Zr2 S4 O7 172.4(3)
N5 Zr2 S4 O7 136.1(2)
O5 Zr2 S4 O7 -179.1(3)
S3 Zr2 S4 O7 147.08(19)
N10 Zr2 S4 N6 105.2(2)
N9 Zr2 S4 N6 -146.3(2)
N5 Zr2 S4 N6 -36.3(2)
O5 Zr2 S4 N6 8.5(3)
O7 Zr2 S4 N6 -172.4(3)
S3 Zr2 S4 N6 -25.3(2)
N10 Zr2 S4 C68' -170.1(11)
N9 Zr2 S4 C68' -61.7(11)
N6 Zr2 S4 C68' 84.6(11)
N5 Zr2 S4 C68' 48.4(11)
O5 Zr2 S4 C68' 93.1(11)
O7 Zr2 S4 C68' -87.7(11)
S3 Zr2 S4 C68' 59.3(11)
N10 Zr2 S4 C68 -169.6(8)
N9 Zr2 S4 C68 -61.2(8)
N6 Zr2 S4 C68 85.2(8)
N5 Zr2 S4 C68 48.9(8)
O5 Zr2 S4 C68 93.6(8)
O7 Zr2 S4 C68 -87.2(8)
S3 Zr2 S4 C68 59.9(8)
N11 Zr3 S5 O10 121.1(2)
N12 Zr3 S5 O10 9.4(2)
N8 Zr3 S5 O10 -127.6(2)
N7 Zr3 S5 O10 -96.1(3)
O9 Zr3 S5 O10 95.6(2)
O11 Zr3 S5 O10 -80.1(3)
S6 Zr3 S5 O10 -117.19(19)
N11 Zr3 S5 O9 25.5(2)
N12 Zr3 S5 O9 -86.3(2)
N8 Zr3 S5 O9 136.78(19)
N7 Zr3 S5 O9 168.3(3)
O11 Zr3 S5 O9 -175.7(2)
S6 Zr3 S5 O9 147.17(17)
N11 Zr3 S5 N7 -142.8(2)
N12 Zr3 S5 N7 105.5(2)
N8 Zr3 S5 N7 -31.5(2)
O9 Zr3 S5 N7 -168.3(3)
O11 Zr3 S5 N7 16.0(3)
S6 Zr3 S5 N7 -21.09(19)
N11 Zr3 S5 C97 -61.6(2)
N12 Zr3 S5 C97 -173.3(2)
N8 Zr3 S5 C97 49.7(2)
N7 Zr3 S5 C97 81.2(3)
O9 Zr3 S5 C97 -87.1(3)
O11 Zr3 S5 C97 97.2(3)
S6 Zr3 S5 C97 60.1(2)
N11 Zr3 S6 O12 10.6(2)
N12 Zr3 S6 O12 122.9(2)
N8 Zr3 S6 O12 -96.3(3)
N7 Zr3 S6 O12 -127.1(2)
O9 Zr3 S6 O12 -79.2(3)
O11 Zr3 S6 O12 97.5(3)
S5 Zr3 S6 O12 -116.11(19)
N11 Zr3 S6 O11 -86.9(2)
N12 Zr3 S6 O11 25.5(2)
N8 Zr3 S6 O11 166.2(3)
N7 Zr3 S6 O11 135.4(2)
O9 Zr3 S6 O11 -176.7(3)
S5 Zr3 S6 O11 146.42(17)
N11 Zr3 S6 N8 106.9(2)
N12 Zr3 S6 N8 -140.8(2)
N7 Zr3 S6 N8 -30.8(2)
O9 Zr3 S6 N8 17.1(3)
O11 Zr3 S6 N8 -166.2(3)
S5 Zr3 S6 N8 -19.82(19)
N11 Zr3 S6 C106 -174.2(2)
N12 Zr3 S6 C106 -61.8(3)
N8 Zr3 S6 C106 79.0(3)
N7 Zr3 S6 C106 48.2(2)
O9 Zr3 S6 C106 96.1(3)
O11 Zr3 S6 C106 -87.3(3)
S5 Zr3 S6 C106 59.1(2)
O2 S1 N1 C2 -50.8(4)
O1 S1 N1 C2 -173.3(3)
C21 S1 N1 C2 71.7(4)
Zr1 S1 N1 C2 -165.0(4)
O2 S1 N1 Zr1 114.25(19)
O1 S1 N1 Zr1 -8.23(19)
C21 S1 N1 Zr1 -123.32(18)
N4 Zr1 N1 C2 -139.4(3)
N3 Zr1 N1 C2 89.0(4)
N2 Zr1 N1 C2 -46.7(4)
O1 Zr1 N1 C2 169.6(4)
O3 Zr1 N1 C2 -4.6(4)
S1 Zr1 N1 C2 163.8(5)
S2 Zr1 N1 C2 -27.8(4)
N4 Zr1 N1 S1 56.8(3)
N3 Zr1 N1 S1 -74.7(2)
N2 Zr1 N1 S1 149.51(19)
O1 Zr1 N1 S1 5.89(14)
O3 Zr1 N1 S1 -168.40(13)
S2 Zr1 N1 S1 168.46(13)
O4 S2 N2 C12 -47.2(4)
O3 S2 N2 C12 -172.0(4)
C30 S2 N2 C12 75.8(4)
Zr1 S2 N2 C12 -167.6(4)
O4 S2 N2 Zr1 120.37(19)
O3 S2 N2 Zr1 -4.4(2)
C30 S2 N2 Zr1 -116.6(2)
N4 Zr1 N2 C12 81.3(4)
N3 Zr1 N2 C12 -153.1(3)
N1 Zr1 N2 C12 -51.0(3)
O1 Zr1 N2 C12 -11.9(4)
O3 Zr1 N2 C12 170.1(4)
S1 Zr1 N2 C12 -35.1(4)
S2 Zr1 N2 C12 167.0(5)
N4 Zr1 N2 S2 -85.7(2)
N3 Zr1 N2 S2 39.9(3)
N1 Zr1 N2 S2 141.95(19)
O1 Zr1 N2 S2 -178.87(13)
O3 Zr1 N2 S2 3.10(14)
S1 Zr1 N2 S2 157.91(13)
N4 Zr1 N3 C115 48.7(4)
N2 Zr1 N3 C115 -75.7(5)
N1 Zr1 N3 C115 -165.5(4)
O1 Zr1 N3 C115 135.1(4)
O3 Zr1 N3 C115 -44.2(4)
S1 Zr1 N3 C115 163.8(4)
S2 Zr1 N3 C115 -54.9(4)
N4 Zr1 N3 C116 -151.2(4)
N2 Zr1 N3 C116 84.5(4)
N1 Zr1 N3 C116 -5.3(4)
O1 Zr1 N3 C116 -64.7(4)
O3 Zr1 N3 C116 115.9(4)
S1 Zr1 N3 C116 -36.0(4)
S2 Zr1 N3 C116 105.2(4)
N3 Zr1 N4 C117 38.1(4)
N2 Zr1 N4 C117 -176.8(4)
N1 Zr1 N4 C117 -94.5(4)
O1 Zr1 N4 C117 -51.8(4)
O3 Zr1 N4 C117 122.8(4)
S1 Zr1 N4 C117 -66.2(4)
S2 Zr1 N4 C117 152.0(4)
N3 Zr1 N4 C118 -153.1(4)
N2 Zr1 N4 C118 -7.9(4)
N1 Zr1 N4 C118 74.3(4)
O1 Zr1 N4 C118 117.1(4)
O3 Zr1 N4 C118 -68.3(4)
S1 Zr1 N4 C118 102.6(4)
S2 Zr1 N4 C118 -39.2(4)
O6 S3 N5 C40 -49.4(5)
O5 S3 N5 C40 -172.3(4)
C59 S3 N5 C40 73.9(4)
Zr2 S3 N5 C40 -166.2(5)
O6 S3 N5 Zr2 116.9(2)
O5 S3 N5 Zr2 -6.1(2)
C59 S3 N5 Zr2 -119.8(2)
N10 Zr2 N5 C40 -145.8(4)
N9 Zr2 N5 C40 84.7(4)
N6 Zr2 N5 C40 -48.5(4)
O5 Zr2 N5 C40 170.0(4)
O7 Zr2 N5 C40 -6.6(4)
S3 Zr2 N5 C40 165.6(5)
S4 Zr2 N5 C40 -30.2(4)
N10 Zr2 N5 S3 48.6(3)
N9 Zr2 N5 S3 -80.9(2)
N6 Zr2 N5 S3 145.9(2)
O5 Zr2 N5 S3 4.39(15)
O7 Zr2 N5 S3 -172.19(15)
S4 Zr2 N5 S3 164.19(15)
O8 S4 N6 C50 -50.2(5)
O7 S4 N6 C50 -173.9(4)
C68' S4 N6 C50 68.8(7)
C68 S4 N6 C50 75.3(6)
Zr2 S4 N6 C50 -167.8(5)
O8 S4 N6 Zr2 117.5(2)
O7 S4 N6 Zr2 -6.1(2)
C68' S4 N6 Zr2 -123.4(6)
C68 S4 N6 Zr2 -116.9(5)
N10 Zr2 N6 C50 86.3(4)
N9 Zr2 N6 C50 -146.0(4)
N5 Zr2 N6 C50 -49.2(4)
O5 Zr2 N6 C50 -8.5(5)
O7 Zr2 N6 C50 171.5(5)
S3 Zr2 N6 C50 -31.8(4)
S4 Zr2 N6 C50 167.2(5)
N10 Zr2 N6 S4 -80.8(2)
N9 Zr2 N6 S4 46.8(3)
N5 Zr2 N6 S4 143.6(2)
O5 Zr2 N6 S4 -175.65(15)
O7 Zr2 N6 S4 4.30(16)
S3 Zr2 N6 S4 161.00(16)
O10 S5 N7 C78 -49.6(4)
O9 S5 N7 C78 -172.7(4)
C97 S5 N7 C78 72.8(4)
Zr3 S5 N7 C78 -163.5(5)
O10 S5 N7 Zr3 113.9(2)
O9 S5 N7 Zr3 -9.2(2)
C97 S5 N7 Zr3 -123.7(2)
N11 Zr3 N7 C78 -146.7(4)
N12 Zr3 N7 C78 82.5(4)
N8 Zr3 N7 C78 -49.3(4)
O9 Zr3 N7 C78 168.8(4)
O11 Zr3 N7 C78 -9.3(4)
S5 Zr3 N7 C78 162.2(5)
S6 Zr3 N7 C78 -33.5(4)
N11 Zr3 N7 S5 51.1(3)
N12 Zr3 N7 S5 -79.7(2)
N8 Zr3 N7 S5 148.5(2)
O9 Zr3 N7 S5 6.63(15)
O11 Zr3 N7 S5 -171.49(14)
S6 Zr3 N7 S5 164.30(14)
O12 S6 N8 C88 -51.3(4)
O11 S6 N8 C88 -174.1(4)
C106 S6 N8 C88 70.8(4)
Zr3 S6 N8 C88 -163.1(5)
O12 S6 N8 Zr3 111.9(2)
O11 S6 N8 Zr3 -11.0(2)
C106 S6 N8 Zr3 -126.0(2)
N11 Zr3 N8 C88 82.6(4)
N12 Zr3 N8 C88 -144.5(4)
N7 Zr3 N8 C88 -49.2(4)
O9 Zr3 N8 C88 -9.4(4)
O11 Zr3 N8 C88 169.4(4)
S5 Zr3 N8 C88 -33.1(4)
S6 Zr3 N8 C88 161.6(5)
N11 Zr3 N8 S6 -79.0(2)
N12 Zr3 N8 S6 53.9(3)
N7 Zr3 N8 S6 149.2(2)
O9 Zr3 N8 S6 -171.03(15)
O11 Zr3 N8 S6 7.73(14)
S5 Zr3 N8 S6 165.25(14)
N10 Zr2 N9 C120 48.6(5)
N6 Zr2 N9 C120 -79.1(5)
N5 Zr2 N9 C120 -164.4(5)
O5 Zr2 N9 C120 135.1(5)
O7 Zr2 N9 C120 -42.9(5)
S3 Zr2 N9 C120 164.5(5)
S4 Zr2 N9 C120 -55.4(5)
N10 Zr2 N9 C119 -150.8(4)
N6 Zr2 N9 C119 81.5(5)
N5 Zr2 N9 C119 -3.8(4)
O5 Zr2 N9 C119 -64.3(4)
O7 Zr2 N9 C119 117.7(4)
S3 Zr2 N9 C119 -34.9(4)
S4 Zr2 N9 C119 105.2(4)
N9 Zr2 N10 C121 38.4(5)
N6 Zr2 N10 C121 -177.2(4)
N5 Zr2 N10 C121 -91.0(5)
O5 Zr2 N10 C121 -53.4(4)
O7 Zr2 N10 C121 122.8(4)
S3 Zr2 N10 C121 -65.9(5)
S4 Zr2 N10 C121 151.8(4)
N9 Zr2 N10 C122 -155.0(5)
N6 Zr2 N10 C122 -10.6(5)
N5 Zr2 N10 C122 75.6(5)
O5 Zr2 N10 C122 113.2(5)
O7 Zr2 N10 C122 -70.7(5)
S3 Zr2 N10 C122 100.6(5)
S4 Zr2 N10 C122 -41.6(5)
N12 Zr3 N11 C124 48.1(5)
N8 Zr3 N11 C124 -166.0(5)
N7 Zr3 N11 C124 -81.0(5)
O9 Zr3 N11 C124 -43.3(5)
O11 Zr3 N11 C124 133.8(5)
S5 Zr3 N11 C124 -55.6(5)
S6 Zr3 N11 C124 163.2(5)
N12 Zr3 N11 C123 -143.2(4)
N8 Zr3 N11 C123 2.7(5)
N7 Zr3 N11 C123 87.7(5)
O9 Zr3 N11 C123 125.4(5)
O11 Zr3 N11 C123 -57.5(5)
S5 Zr3 N11 C123 113.1(4)
S6 Zr3 N11 C123 -28.1(5)
N11 Zr3 N12 C126 -166.1(5)
N8 Zr3 N12 C126 62.1(5)
N7 Zr3 N12 C126 -21.5(5)
O9 Zr3 N12 C126 -81.5(5)
O11 Zr3 N12 C126 101.1(5)
S5 Zr3 N12 C126 -52.1(5)
S6 Zr3 N12 C126 88.8(5)
N11 Zr3 N12 C125 24.4(6)
N8 Zr3 N12 C125 -107.3(6)
N7 Zr3 N12 C125 169.0(6)
O9 Zr3 N12 C125 109.0(6)
O11 Zr3 N12 C125 -68.4(6)
S5 Zr3 N12 C125 138.4(6)
S6 Zr3 N12 C125 -80.6(6)
O2 S1 O1 Zr1 -115.86(18)
N1 S1 O1 Zr1 7.89(18)
C21 S1 O1 Zr1 122.04(18)
N4 Zr1 O1 S1 -151.89(19)
N3 Zr1 O1 S1 103.65(19)
N2 Zr1 O1 S1 -51.2(2)
N1 Zr1 O1 S1 -6.31(14)
O3 Zr1 O1 S1 110.5(11)
S2 Zr1 O1 S1 -52.6(3)
O4 S2 O3 Zr1 -120.95(19)
N2 S2 O3 Zr1 4.11(18)
C30 S2 O3 Zr1 116.90(19)
N4 Zr1 O3 S2 96.74(19)
N3 Zr1 O3 S2 -159.13(19)
N2 Zr1 O3 S2 -3.28(15)
N1 Zr1 O3 S2 -52.1(2)
O1 Zr1 O3 S2 -166.0(11)
S1 Zr1 O3 S2 -65.2(3)
O6 S3 O5 Zr2 -118.7(2)
N5 S3 O5 Zr2 5.8(2)
C59 S3 O5 Zr2 119.96(19)
N10 Zr2 O5 S3 -156.0(2)
N9 Zr2 O5 S3 99.7(2)
N6 Zr2 O5 S3 -51.4(2)
N5 Zr2 O5 S3 -4.62(16)
O7 Zr2 O5 S3 129.3(18)
S4 Zr2 O5 S3 -56.7(3)
O8 S4 O7 Zr2 -118.2(2)
N6 S4 O7 Zr2 5.7(2)
C68' S4 O7 Zr2 123.6(8)
C68 S4 O7 Zr2 117.2(7)
N10 Zr2 O7 S4 100.3(2)
N9 Zr2 O7 S4 -155.5(2)
N6 Zr2 O7 S4 -4.53(17)
N5 Zr2 O7 S4 -53.1(2)
O5 Zr2 O7 S4 174.8(17)
S3 Zr2 O7 S4 -61.9(3)
O10 S5 O9 Zr3 -115.67(19)
N7 S5 O9 Zr3 8.69(19)
C97 S5 O9 Zr3 121.78(18)
N11 Zr3 O9 S5 -156.10(19)
N12 Zr3 O9 S5 96.15(19)
N8 Zr3 O9 S5 -52.8(2)
N7 Zr3 O9 S5 -6.94(15)
O11 Zr3 O9 S5 145(2)
S6 Zr3 O9 S5 -63.3(3)
O12 S6 O11 Zr3 -113.7(2)
N8 S6 O11 Zr3 10.09(19)
C106 S6 O11 Zr3 123.58(19)
N11 Zr3 O11 S6 96.05(19)
N12 Zr3 O11 S6 -156.3(2)
N8 Zr3 O11 S6 -8.17(15)
N7 Zr3 O11 S6 -54.4(2)
O9 Zr3 O11 S6 154.2(19)
S5 Zr3 O11 S6 -64.1(3)
C6 C1 C2 C3 7.9(7)
C11 C1 C2 C3 -172.5(4)
C6 C1 C2 N1 -166.0(4)
C11 C1 C2 N1 13.5(6)
S1 N1 C2 C3 57.5(6)
Zr1 N1 C2 C3 -102.6(5)
S1 N1 C2 C1 -128.5(4)
Zr1 N1 C2 C1 71.4(5)
C1 C2 C3 C4 -2.7(7)
N1 C2 C3 C4 171.1(4)
C2 C3 C4 C5 -4.2(7)
C3 C4 C5 C6 5.8(7)
C3 C4 C5 C10 -173.7(4)
C4 C5 C6 C1 -0.6(7)
C10 C5 C6 C1 178.9(4)
C4 C5 C6 C7 179.4(4)
C10 C5 C6 C7 -1.1(7)
C2 C1 C6 C5 -6.2(7)
C11 C1 C6 C5 174.2(4)
C2 C1 C6 C7 173.8(4)
C11 C1 C6 C7 -5.8(7)
C5 C6 C7 C8 14.2(7)
C1 C6 C7 C8 -165.8(4)
C6 C7 C8 C9 -45.1(6)
C7 C8 C9 C10 62.8(5)
C6 C5 C10 C9 19.2(7)
C4 C5 C10 C9 -161.3(4)
C8 C9 C10 C5 -49.3(6)
C2 C1 C11 C12 -73.0(6)
C6 C1 C11 C12 106.6(5)
C2 C1 C11 C16 110.5(5)
C6 C1 C11 C16 -70.0(6)
C16 C11 C12 C13 5.4(6)
C1 C11 C12 C13 -171.0(4)
C16 C11 C12 N2 -165.4(4)
C1 C11 C12 N2 18.1(6)
S2 N2 C12 C13 63.8(5)
Zr1 N2 C12 C13 -100.2(4)
S2 N2 C12 C11 -125.5(4)
Zr1 N2 C12 C11 70.5(5)
C11 C12 C13 C14 -1.2(6)
N2 C12 C13 C14 169.4(4)
C12 C13 C14 C15 -3.8(7)
C13 C14 C15 C16 4.5(7)
C13 C14 C15 C20 -177.6(4)
C14 C15 C16 C11 -0.2(6)
C20 C15 C16 C11 -178.1(4)
C14 C15 C16 C17 -175.0(4)
C20 C15 C16 C17 7.2(7)
C12 C11 C16 C15 -4.7(6)
C1 C11 C16 C15 171.9(4)
C12 C11 C16 C17 170.1(4)
C1 C11 C16 C17 -13.4(6)
C15 C16 C17 C18' -19.3(7)
C11 C16 C17 C18' 166.0(6)
C15 C16 C17 C18 10.3(7)
C11 C16 C17 C18 -164.4(5)
C16 C17 C18 C19 -41.2(9)
C18' C17 C18 C19 40.0(12)
C17 C18 C19 C20 56.0(10)
C16 C17 C18' C19' 50.8(11)
C18 C17 C18' C19' -60.7(12)
C17 C18' C19' C20 -69.2(13)
C18' C19' C20 C15 54.7(11)
C18' C19' C20 C19 -45.7(9)
C14 C15 C20 C19' 156.4(7)
C16 C15 C20 C19' -25.7(8)
C14 C15 C20 C19 -169.3(6)
C16 C15 C20 C19 8.6(8)
C18 C19 C20 C19' 51.9(11)
C18 C19 C20 C15 -41.7(10)
O2 S1 C21 C22 -161.5(3)
O1 S1 C21 C22 -35.7(4)
N1 S1 C21 C22 71.3(4)
Zr1 S1 C21 C22 20.0(4)
O2 S1 C21 C26 23.6(4)
O1 S1 C21 C26 149.4(3)
N1 S1 C21 C26 -103.6(4)
Zr1 S1 C21 C26 -154.9(3)
C26 C21 C22 C23 -2.1(6)
S1 C21 C22 C23 -177.0(3)
C26 C21 C22 C27 175.1(4)
S1 C21 C22 C27 0.2(6)
C21 C22 C23 C24 1.1(7)
C27 C22 C23 C24 -176.3(4)
C22 C23 C24 C25 0.2(7)
C22 C23 C24 C28 177.3(5)
C23 C24 C25 C26 -0.6(7)
C28 C24 C25 C26 -177.7(5)
C24 C25 C26 C21 -0.4(7)
C24 C25 C26 C29 178.1(4)
C22 C21 C26 C25 1.8(6)
S1 C21 C26 C25 176.7(3)
C22 C21 C26 C29 -176.6(4)
S1 C21 C26 C29 -1.7(6)
O4 S2 C30 C31 -163.1(4)
O3 S2 C30 C31 -36.6(4)
N2 S2 C30 C31 69.3(4)
Zr1 S2 C30 C31 18.4(4)
O4 S2 C30 C35 22.3(4)
O3 S2 C30 C35 148.8(4)
N2 S2 C30 C35 -105.3(4)
Zr1 S2 C30 C35 -156.2(3)
C35 C30 C31 C32 -1.2(7)
S2 C30 C31 C32 -175.7(4)
C35 C30 C31 C36 -179.6(4)
S2 C30 C31 C36 5.9(7)
C30 C31 C32 C33 -1.6(8)
C36 C31 C32 C33 177.0(5)
C31 C32 C33 C34 1.9(8)
C31 C32 C33 C37 -179.6(5)
C32 C33 C34 C35 0.5(8)
C37 C33 C34 C35 -178.0(5)
C33 C34 C35 C30 -3.1(7)
C33 C34 C35 C38 176.4(5)
C31 C30 C35 C34 3.4(7)
S2 C30 C35 C34 177.9(4)
C31 C30 C35 C38 -176.0(5)
S2 C30 C35 C38 -1.5(7)
C44 C39 C40 C41 7.5(7)
C49 C39 C40 C41 -174.0(5)
C44 C39 C40 N5 -163.8(4)
C49 C39 C40 N5 14.8(7)
S3 N5 C40 C41 63.0(6)
Zr2 N5 C40 C41 -99.2(5)
S3 N5 C40 C39 -125.9(4)
Zr2 N5 C40 C39 71.9(6)
C39 C40 C41 C42 -3.3(7)
N5 C40 C41 C42 167.7(5)
C40 C41 C42 C43 -2.6(8)
C41 C42 C43 C44 4.3(8)
C41 C42 C43 C48 -174.6(5)
C42 C43 C44 C39 -0.1(8)
C48 C43 C44 C39 178.8(5)
C42 C43 C44 C45 -179.6(5)
C48 C43 C44 C45 -0.7(8)
C40 C39 C44 C43 -5.8(8)
C49 C39 C44 C43 175.6(5)
C40 C39 C44 C45 173.7(5)
C49 C39 C44 C45 -4.8(8)
C43 C44 C45 C46 -18.6(9)
C39 C44 C45 C46 161.9(6)
C43 C44 C45 C46' 6.8(12)
C39 C44 C45 C46' -172.7(10)
C44 C45 C46 C47 53.5(13)
C46' C45 C46 C47 -52(3)
C45 C46 C47 C48 -67.2(14)
C44 C45 C46' C47' -37(2)
C46 C45 C46' C47' 49(2)
C45 C46' C47' C48 58(2)
C42 C43 C48 C47 164.2(7)
C44 C43 C48 C47 -14.6(10)
C42 C43 C48 C47' -157.2(9)
C44 C43 C48 C47' 23.9(11)
C46 C47 C48 C43 46.8(11)
C46 C47 C48 C47' -50.1(12)
C46' C47' C48 C43 -50.9(15)
C46' C47' C48 C47 48.2(12)
C40 C39 C49 C50 -72.9(6)
C44 C39 C49 C50 105.6(6)
C40 C39 C49 C54 109.5(5)
C44 C39 C49 C54 -72.0(6)
C54 C49 C50 C51 5.4(7)
C39 C49 C50 C51 -172.2(4)
C54 C49 C50 N6 -166.2(4)
C39 C49 C50 N6 16.2(7)
S4 N6 C50 C49 -124.1(4)
Zr2 N6 C50 C49 71.7(6)
S4 N6 C50 C51 64.5(6)
Zr2 N6 C50 C51 -99.8(5)
C49 C50 C51 C52 -2.2(8)
N6 C50 C51 C52 169.1(5)
C50 C51 C52 C53 -2.1(9)
C51 C52 C53 C54 3.1(9)
C51 C52 C53 C58 -179.4(6)
C52 C53 C54 C49 0.1(8)
C58 C53 C54 C49 -177.3(6)
C52 C53 C54 C55 -177.0(5)
C58 C53 C54 C55 5.6(8)
C50 C49 C54 C53 -4.3(7)
C39 C49 C54 C53 173.4(4)
C50 C49 C54 C55 172.8(5)
C39 C49 C54 C55 -9.5(7)
C53 C54 C55 C56 12.4(10)
C49 C54 C55 C56 -164.7(8)
C53 C54 C55 C56' -21.7(10)
C49 C54 C55 C56' 161.2(9)
C54 C55 C56 C57 -40.1(15)
C56' C55 C56 C57 46.5(14)
C55 C56 C57 C58 55.3(19)
C54 C55 C56' C57' 50.0(19)
C56 C55 C56' C57' -58.8(15)
C55 C56' C57' C58 -60(2)
C56 C57 C58 C53 -41.0(17)
C56 C57 C58 C57' 63(2)
C52 C53 C58 C57 -169.3(8)
C54 C53 C58 C57 8.1(11)
C52 C53 C58 C57' 165.6(11)
C54 C53 C58 C57' -17.0(13)
C56' C57' C58 C57 -43.6(19)
C56' C57' C58 C53 43(2)
O6 S3 C59 C60 -161.0(4)
O5 S3 C59 C60 -35.8(4)
N5 S3 C59 C60 70.8(4)
Zr2 S3 C59 C60 19.1(4)
O6 S3 C59 C64 25.0(5)
O5 S3 C59 C64 150.2(4)
N5 S3 C59 C64 -103.3(4)
Zr2 S3 C59 C64 -154.9(3)
C64 C59 C60 C61 -2.1(7)
S3 C59 C60 C61 -176.1(4)
C64 C59 C60 C65 178.4(5)
S3 C59 C60 C65 4.4(6)
C59 C60 C61 C62 0.7(8)
C65 C60 C61 C62 -179.7(5)
C60 C61 C62 C63 0.5(8)
C60 C61 C62 C66 178.6(5)
C61 C62 C63 C64 -0.1(8)
C66 C62 C63 C64 -178.3(5)
C62 C63 C64 C59 -1.2(8)
C62 C63 C64 C67 179.0(5)
C60 C59 C64 C63 2.3(7)
S3 C59 C64 C63 176.4(4)
C60 C59 C64 C67 -177.9(5)
S3 C59 C64 C67 -3.9(7)
O8 S4 C68 C69 16.4(12)
O7 S4 C68 C69 143.1(8)
N6 S4 C68 C69 -111.4(9)
C68' S4 C68 C69 15(11)
Zr2 S4 C68 C69 -161.5(7)
O8 S4 C68 C73 -164.1(7)
O7 S4 C68 C73 -37.3(10)
N6 S4 C68 C73 68.1(10)
C68' S4 C68 C73 -165(12)
Zr2 S4 C68 C73 18.1(12)
C73 C68 C69 C70 0.0
S4 C68 C69 C70 179.5(15)
C73 C68 C69 C74 -173.3(19)
S4 C68 C69 C74 6.2(18)
C68 C69 C70 C71 0.0
C74 C69 C70 C71 174.2(17)
C69 C70 C71 C72 0.0
C69 C70 C71 C75 -179.5(14)
C70 C71 C72 C73 0.0
C75 C71 C72 C73 179.5(14)
C71 C72 C73 C68 0.0
C71 C72 C73 C76 176.7(19)
C69 C68 C73 C72 0.0
S4 C68 C73 C72 -179.5(15)
C69 C68 C73 C76 -176(2)
S4 C68 C73 C76 4.2(19)
O8 S4 C68' C69' 16.5(13)
O7 S4 C68' C69' 141.2(9)
N6 S4 C68' C69' -109.0(11)
C68 S4 C68' C69' -164(12)
Zr2 S4 C68' C69' -161.0(7)
O8 S4 C68' C73' -163.7(9)
O7 S4 C68' C73' -39.0(12)
N6 S4 C68' C73' 70.7(11)
C68 S4 C68' C73' 15(11)
Zr2 S4 C68' C73' 18.8(16)
C73' C68' C69' C70' 0.0
S4 C68' C69' C70' 179.8(18)
C73' C68' C69' C74' -177(2)
S4 C68' C69' C74' 2.6(19)
C68' C69' C70' C71' 0.0
C74' C69' C70' C71' 177.5(18)
C69' C70' C71' C72' 0.0
C69' C70' C71' C75' 176.6(17)
C70' C71' C72' C73' 0.0
C75' C71' C72' C73' -176.7(16)
C71' C72' C73' C68' 0.0
C71' C72' C73' C76' 179(2)
C69' C68' C73' C72' 0.0
S4 C68' C73' C72' -179.8(18)
C69' C68' C73' C76' -179(2)
S4 C68' C73' C76' 1(2)
C82 C77 C78 C79 7.2(7)
C87 C77 C78 C79 -170.1(4)
C82 C77 C78 N7 -165.7(4)
C87 C77 C78 N7 17.0(6)
S5 N7 C78 C77 -130.6(4)
Zr3 N7 C78 C77 70.9(5)
S5 N7 C78 C79 56.5(6)
Zr3 N7 C78 C79 -102.0(5)
C77 C78 C79 C80 -4.1(7)
N7 C78 C79 C80 168.6(5)
C78 C79 C80 C81 -1.4(9)
C79 C80 C81 C82 3.7(9)
C79 C80 C81 C86 -176.9(6)
C80 C81 C82 C77 -0.5(8)
C86 C81 C82 C77 -179.9(5)
C80 C81 C82 C83 -176.8(5)
C86 C81 C82 C83 3.9(8)
C78 C77 C82 C81 -4.8(7)
C87 C77 C82 C81 172.5(4)
C78 C77 C82 C83 171.4(4)
C87 C77 C82 C83 -11.3(7)
C81 C82 C83 C84 -22.2(7)
C77 C82 C83 C84 161.6(5)
C82 C83 C84 C85 50.7(7)
C83 C84 C85 C86 -60.8(7)
C80 C81 C86 C85 166.5(6)
C82 C81 C86 C85 -14.1(9)
C84 C85 C86 C81 42.7(8)
C78 C77 C87 C88 -72.5(6)
C82 C77 C87 C88 110.2(5)
C78 C77 C87 C92 109.0(5)
C82 C77 C87 C92 -68.3(6)
C92 C87 C88 C89 3.9(6)
C77 C87 C88 C89 -174.5(4)
C92 C87 C88 N8 -167.2(4)
C77 C87 C88 N8 14.3(6)
S6 N8 C88 C87 -128.3(4)
Zr3 N8 C88 C87 73.7(5)
S6 N8 C88 C89 60.5(5)
Zr3 N8 C88 C89 -97.5(5)
C87 C88 C89 C90 -0.3(7)
N8 C88 C89 C90 170.6(4)
C88 C89 C90 C91 -3.0(7)
C89 C90 C91 C92 2.6(7)
C89 C90 C91 C96 -177.1(4)
C88 C87 C92 C91 -4.3(7)
C77 C87 C92 C91 174.2(4)
C88 C87 C92 C93 172.8(4)
C77 C87 C92 C93 -8.6(6)
C90 C91 C92 C87 1.1(7)
C96 C91 C92 C87 -179.2(4)
C90 C91 C92 C93 -176.0(4)
C96 C91 C92 C93 3.7(7)
C87 C92 C93 C94 -165.4(5)
C91 C92 C93 C94 11.8(7)
C92 C93 C94 C95 -44.2(8)
C93 C94 C95 C96 60.9(8)
C90 C91 C96 C95 -167.9(5)
C92 C91 C96 C95 12.4(7)
C94 C95 C96 C91 -44.6(7)
O10 S5 C97 C98 -160.7(4)
O9 S5 C97 C98 -34.1(4)
N7 S5 C97 C98 71.8(4)
Zr3 S5 C97 C98 21.7(5)
O10 S5 C97 C102 22.7(4)
O9 S5 C97 C102 149.3(4)
N7 S5 C97 C102 -104.8(4)
Zr3 S5 C97 C102 -154.9(3)
C102 C97 C98 C99 1.1(7)
S5 C97 C98 C99 -175.5(4)
C102 C97 C98 C103 179.1(5)
S5 C97 C98 C103 2.6(7)
C97 C98 C99 C100 -0.3(7)
C103 C98 C99 C100 -178.5(5)
C98 C99 C100 C101 0.0(8)
C98 C99 C100 C104 178.2(5)
C99 C100 C101 C102 -0.4(8)
C104 C100 C101 C102 -178.6(5)
C100 C101 C102 C97 1.2(8)
C100 C101 C102 C105 178.7(5)
C98 C97 C102 C101 -1.5(7)
S5 C97 C102 C101 175.1(4)
C98 C97 C102 C105 -178.8(5)
S5 C97 C102 C105 -2.2(7)
O12 S6 C106 C107 -166.6(4)
O11 S6 C106 C107 -40.1(5)
N8 S6 C106 C107 66.6(4)
Zr3 S6 C106 C107 17.6(5)
O12 S6 C106 C111 17.3(5)
O11 S6 C106 C111 143.7(4)
N8 S6 C106 C111 -109.5(4)
Zr3 S6 C106 C111 -158.5(3)
C111 C106 C107 C108 -0.7(8)
S6 C106 C107 C108 -176.8(4)
C111 C106 C107 C112 -179.4(5)
S6 C106 C107 C112 4.5(7)
C106 C107 C108 C109 -1.2(8)
C112 C107 C108 C109 177.6(5)
C107 C108 C109 C110 2.2(8)
C107 C108 C109 C113 -179.5(6)
C108 C109 C110 C111 -1.5(8)
C113 C109 C110 C111 -179.7(5)
C109 C110 C111 C106 -0.3(8)
C109 C110 C111 C114 179.0(5)
C107 C106 C111 C110 1.4(7)
S6 C106 C111 C110 177.5(4)
C107 C106 C111 C114 -177.8(5)
S6 C106 C111 C114 -1.7(7)
C133 C128 C129 C130 -4.3(11)
C127 C128 C129 C130 176.6(8)
C128 C129 C130 C131 3.1(14)
C129 C130 C131 C132 0.6(15)
C130 C131 C132 C133 -3.0(14)
C131 C132 C133 C128 1.5(12)
C129 C128 C133 C132 1.9(10)
C127 C128 C133 C132 -179.0(7)
C140 C135 C136 C137 0.4(9)
C134 C135 C136 C137 -179.1(6)
C135 C136 C137 C138 0.4(10)
C136 C137 C138 C139 -0.6(9)
C137 C138 C139 C140 0.0(10)
C138 C139 C140 C135 0.9(11)
C136 C135 C140 C139 -1.0(9)
C134 C135 C140 C139 178.5(6)
C147 C142 C143 C144 0.0
C141 C142 C143 C144 -179.99(9)
C142 C143 C144 C145 0.0
C143 C144 C145 C146 0.0
C144 C145 C146 C147 0.0
C145 C146 C147 C142 0.0
C143 C142 C147 C146 0.0
C141 C142 C147 C146 179.99(9)
C154 C149 C150 C151 0.0
C148 C149 C150 C151 180.00(9)
C149 C150 C151 C152 0.0
C150 C151 C152 C153 0.0
C151 C152 C153 C154 0.0
C152 C153 C154 C149 0.0
C150 C149 C154 C153 0.0
C148 C149 C154 C153 180.00(9)
